data_1518337
loop_
_publ_author_name
'Corre, Y.'
'Iali, W.'
'Hamdaoui, M.'
'Trivelli, X.'
'Djukic, J.-P.'
'Agbossou-Niedercorn, F.'
'Michon, C.'

_publ_section_title
;
 Efficient hydrosilylation of imines using catalysts based on iridium(iii)
 metallacycles
;
_journal_issue 3
_journal_name_full 'Catal. Sci. Technol.'
_journal_page_first 1452
_journal_paper_doi 10.1039/C4CY01233J
_journal_volume 5
_journal_year 2015
_chemical_formula_moiety 'C32 H12 B F24, C42 H46 Cl Ir2 N2, C H2 Cl2'
_chemical_formula_sum 'C75 H60 B Cl3 F24 Ir2 N2'
_chemical_formula_weight 1946.81
_chemical_name_systematic
;
 ?
;
_chemical_properties_physical 'Air-sensitive, Moisture-sensitive, Hygroscopic'
_space_group_crystal_system triclinic
_space_group_IT_number 2
_space_group_name_Hall '-P 1'
_space_group_name_H-M_alt 'P -1'
_symmetry_space_group_name_Hall '-P 1'
_symmetry_space_group_name_H-M 'P -1'
_atom_sites_solution_hydrogens geom
_audit_creation_method SHELXL-2013
_audit_update_record
;
2014-10-28 deposited with the CCDC.
2014-11-26 downloaded from the CCDC.
;
_cell_angle_alpha 114.0030(10)
_cell_angle_beta 107.6660(10)
_cell_angle_gamma 99.412(2)
_cell_formula_units_Z 4
_cell_length_a 19.0059(5)
_cell_length_b 21.9914(5)
_cell_length_c 22.0920(7)
_cell_measurement_reflns_used 59633
_cell_measurement_temperature 173(2)
_cell_measurement_theta_max 27.485
_cell_measurement_theta_min 0.998
_cell_volume 7588.0(4)
_computing_cell_refinement 'Denzo (Nonius B.V., 1998)'
_computing_data_collection 'Collect (Nonius B.V., 1998)'
_computing_data_reduction 'Denzo (Nonius B.V., 1998)'
_computing_molecular_graphics 'PLATON 98 (Spek, 1998)'
_computing_publication_material 'SHELXL-2013 (Sheldrick, 2013)'
_computing_structure_refinement 'SHELXL-2013 (Sheldrick, 2013)'
_computing_structure_solution 'SHELXS-2013 (Sheldrick, 2013)'
_diffrn_ambient_temperature 173(2)
_diffrn_measured_fraction_theta_full 0.999
_diffrn_measured_fraction_theta_max 0.996
_diffrn_measurement_device_type KappaCCD
_diffrn_measurement_method 'phi and omega scans'
_diffrn_radiation_monochromator graphite
_diffrn_radiation_type MoK\a
_diffrn_radiation_wavelength 0.71073
_diffrn_reflns_av_R_equivalents 0.1428
_diffrn_reflns_av_unetI/netI 0.2134
_diffrn_reflns_Laue_measured_fraction_full 0.999
_diffrn_reflns_Laue_measured_fraction_max 0.996
_diffrn_reflns_limit_h_max 22
_diffrn_reflns_limit_h_min -24
_diffrn_reflns_limit_k_max 28
_diffrn_reflns_limit_k_min -28
_diffrn_reflns_limit_l_max 28
_diffrn_reflns_limit_l_min -28
_diffrn_reflns_number 88379
_diffrn_reflns_point_group_measured_fraction_full 0.999
_diffrn_reflns_point_group_measured_fraction_max 0.996
_diffrn_reflns_theta_full 25.242
_diffrn_reflns_theta_max 27.504
_diffrn_reflns_theta_min 1.074
_diffrn_source 'sealed tube'
_exptl_absorpt_coefficient_mu 3.712
_exptl_absorpt_correction_T_max 0.64126
_exptl_absorpt_correction_T_min 0.43577
_exptl_absorpt_correction_type multi-scan
_exptl_absorpt_process_details 'MULscanABS in PLATON (Spek, 2003)'
_exptl_crystal_colour red
_exptl_crystal_density_diffrn 1.704
_exptl_crystal_description block
_exptl_crystal_F_000 3800
_exptl_crystal_size_max 0.25
_exptl_crystal_size_mid 0.20
_exptl_crystal_size_min 0.10
_platon_squeeze_details
;
The residual electron density was assigned to two molecules of 
the dichloromethane solvent [202/2=  101e per asymmetric unit; two
molecules of C1H2CL2 would give 84 e]. 
;
_refine_diff_density_max 6.401
_refine_diff_density_min -2.867
_refine_diff_density_rms 0.281
_refine_ls_extinction_method none
_refine_ls_goodness_of_fit_ref 1.001
_refine_ls_hydrogen_treatment constr
_refine_ls_matrix_type full
_refine_ls_number_parameters 1734
_refine_ls_number_reflns 34734
_refine_ls_number_restraints 1
_refine_ls_restrained_S_all 1.001
_refine_ls_R_factor_all 0.1925
_refine_ls_R_factor_gt 0.0985
_refine_ls_shift/su_max 0.001
_refine_ls_shift/su_mean 0.000
_refine_ls_structure_factor_coef Fsqd
_refine_ls_weighting_details 'w=1/[\s^2^(Fo^2^)+(0.1287P)^2^] where P=(Fo^2^+2Fc^2^)/3'
_refine_ls_weighting_scheme calc
_refine_ls_wR_factor_gt 0.2244
_refine_ls_wR_factor_ref 0.2624
_reflns_Friedel_coverage 0.000
_reflns_number_gt 17047
_reflns_number_total 34734
_reflns_threshold_expression 'I > 2\s(I)'
_cod_data_source_file c4cy01233j2.cif
_cod_data_source_block jpdmh140725
_cod_depositor_comments 'Adding full bibliography for 1518337.cif.'
_cod_database_code 1518337
_shelx_space_group_comment
;
The symmetry employed for this shelxl refinement is uniquely defined
by the following loop, which should always be used as a source of
symmetry information in preference to the above space-group names.
They are only intended as comments.
;
_shelxl_version_number 2013-4

loop_
_space_group_symop_operation_xyz
'x, y, z'
'-x, -y, -z'

loop_
_atom_site_label
_atom_site_type_symbol
_atom_site_fract_x
_atom_site_fract_y
_atom_site_fract_z
_atom_site_U_iso_or_equiv
_atom_site_adp_type
_atom_site_occupancy
_atom_site_site_symmetry_order
_atom_site_calc_flag
_atom_site_refinement_flags_posn
_atom_site_refinement_flags_adp
_atom_site_refinement_flags_occupancy
_atom_site_disorder_assembly
_atom_site_disorder_group
C1 C 0.9051(9) 0.2500(9) 0.3520(9) 0.055(4) Uani 1 1 d . . . . .
H1 H 0.8535 0.2375 0.3492 0.066 Uiso 1 1 calc R U . . .
C2 C 0.9687(11) 0.2969(9) 0.4215(10) 0.069(5) Uani 1 1 d . . . . .
H2 H 0.9579 0.3152 0.4635 0.083 Uiso 1 1 calc R U . . .
C3 C 1.0424(10) 0.3154(9) 0.4289(9) 0.053(4) Uani 1 1 d . . . . .
H3 H 1.0837 0.3466 0.4754 0.064 Uiso 1 1 calc R U . . .
C4 C 1.0574(8) 0.2885(7) 0.3683(9) 0.046(3) Uani 1 1 d . . . . .
H4 H 1.1098 0.3008 0.3730 0.055 Uiso 1 1 calc R U . . .
C5 C 0.9942(8) 0.2411(8) 0.2962(9) 0.046(3) Uani 1 1 d . . . . .
C6 C 1.0040(7) 0.2155(7) 0.2304(9) 0.037(3) Uani 1 1 d . . . . .
C7 C 1.0743(8) 0.2247(8) 0.2203(10) 0.048(4) Uani 1 1 d . . . . .
H7 H 1.1225 0.2521 0.2617 0.057 Uiso 1 1 calc R U . . .
C8 C 1.0751(8) 0.1960(8) 0.1542(10) 0.048(4) Uani 1 1 d . . . . .
H8 H 1.1232 0.2023 0.1491 0.058 Uiso 1 1 calc R U . . .
C9 C 1.0063(8) 0.1580(8) 0.0949(9) 0.044(4) Uani 1 1 d . . . . .
H9 H 1.0055 0.1366 0.0476 0.053 Uiso 1 1 calc R U . . .
C10 C 0.9342(8) 0.1505(8) 0.1048(9) 0.047(4) Uani 1 1 d . . . . .
H10 H 0.8860 0.1255 0.0630 0.057 Uiso 1 1 calc R U . . .
C11 C 0.9329(6) 0.1770(6) 0.1690(7) 0.025(3) Uani 1 1 d . . . . .
C12 C 0.7811(8) 0.0744(7) 0.1977(9) 0.0441(17) Uani 1 1 d . . . . .
C13 C 0.7903(8) 0.0494(7) 0.1284(9) 0.0441(17) Uani 1 1 d . . . . .
C14 C 0.7405(8) 0.0724(7) 0.0845(9) 0.0441(17) Uani 1 1 d . . . . .
C15 C 0.7027(8) 0.1084(7) 0.1233(9) 0.0441(17) Uani 1 1 d . . . . .
C16 C 0.7279(8) 0.1147(7) 0.1952(9) 0.0441(17) Uani 1 1 d . . . . .
C17 C 0.8164(11) 0.0569(10) 0.2554(11) 0.086(7) Uani 1 1 d . . . . .
H17A H 0.8698 0.0580 0.2611 0.128 Uiso 1 1 calc R U . . .
H17B H 0.7851 0.0097 0.2420 0.128 Uiso 1 1 calc R U . . .
H17C H 0.8176 0.0915 0.3013 0.128 Uiso 1 1 calc R U . . .
C18 C 0.8378(10) 0.0012(8) 0.1081(11) 0.074(6) Uani 1 1 d . . . . .
H18A H 0.8044 -0.0419 0.0622 0.110 Uiso 1 1 calc R U . . .
H18B H 0.8580 -0.0111 0.1465 0.110 Uiso 1 1 calc R U . . .
H18C H 0.8817 0.0254 0.1027 0.110 Uiso 1 1 calc R U . . .
C19 C 0.7210(11) 0.0514(10) 0.0083(10) 0.084(6) Uani 1 1 d . . . . .
H19A H 0.6645 0.0397 -0.0172 0.126 Uiso 1 1 calc R U . . .
H19B H 0.7362 0.0100 -0.0136 0.126 Uiso 1 1 calc R U . . .
H19C H 0.7490 0.0902 0.0045 0.126 Uiso 1 1 calc R U . . .
C20 C 0.6467(9) 0.1457(9) 0.1023(14) 0.107(10) Uani 1 1 d . . . . .
H20A H 0.6483 0.1488 0.0597 0.161 Uiso 1 1 calc R U . . .
H20B H 0.6623 0.1932 0.1429 0.161 Uiso 1 1 calc R U . . .
H20C H 0.5935 0.1190 0.0907 0.161 Uiso 1 1 calc R U . . .
C21 C 0.6974(10) 0.1480(10) 0.2482(13) 0.092(8) Uani 1 1 d . . . . .
H21A H 0.6415 0.1224 0.2288 0.138 Uiso 1 1 calc R U . . .
H21B H 0.7047 0.1969 0.2586 0.138 Uiso 1 1 calc R U . . .
H21C H 0.7253 0.1472 0.2930 0.138 Uiso 1 1 calc R U . . .
C22 C 0.6948(8) 0.3593(7) 0.1602(8) 0.034(3) Uani 1 1 d . . . . .
H22 H 0.7288 0.3941 0.2088 0.041 Uiso 1 1 calc R U . . .
C23 C 0.6160(8) 0.3431(7) 0.1404(8) 0.041(4) Uani 1 1 d . . . . .
H23 H 0.5962 0.3666 0.1748 0.049 Uiso 1 1 calc R U . . .
C24 C 0.5651(8) 0.2925(8) 0.0705(9) 0.048(4) Uani 1 1 d . . . . .
H24 H 0.5101 0.2817 0.0549 0.057 Uiso 1 1 calc R U . . .
C25 C 0.5978(8) 0.2581(7) 0.0238(8) 0.040(4) Uani 1 1 d . . . . .
H25 H 0.5642 0.2225 -0.0245 0.048 Uiso 1 1 calc R U . . .
C26 C 0.6769(7) 0.2738(7) 0.0451(8) 0.032(3) Uani 1 1 d . . . . .
C27 C 0.7173(7) 0.2387(6) 0.0032(8) 0.034(3) Uani 1 1 d . . . . .
C28 C 0.6802(8) 0.1798(7) -0.0707(8) 0.042(4) Uani 1 1 d . . . . .
H28 H 0.6250 0.1638 -0.0968 0.050 Uiso 1 1 calc R U . . .
C29 C 0.7246(9) 0.1479(7) -0.1023(8) 0.047(4) Uani 1 1 d . . . . .
H29 H 0.6996 0.1097 -0.1506 0.056 Uiso 1 1 calc R U . . .
C30 C 0.8058(9) 0.1692(7) -0.0663(8) 0.043(4) Uani 1 1 d . . . . .
H30 H 0.8354 0.1458 -0.0897 0.052 Uiso 1 1 calc R U . . .
C31 C 0.8421(9) 0.2244(7) 0.0032(8) 0.043(4) Uani 1 1 d . . . . .
H31 H 0.8975 0.2399 0.0271 0.052 Uiso 1 1 calc R U . . .
C32 C 0.7994(7) 0.2594(7) 0.0411(8) 0.035(3) Uani 1 1 d . . . . .
C33 C 0.8804(8) 0.4547(7) 0.1607(9) 0.0447(17) Uani 1 1 d . . . . .
C34 C 0.9174(8) 0.4155(7) 0.1208(9) 0.0447(17) Uani 1 1 d . . . . .
C35 C 0.9690(8) 0.3937(7) 0.1674(9) 0.0447(17) Uani 1 1 d . . . . .
C36 C 0.9637(8) 0.4208(7) 0.2346(9) 0.0447(17) Uani 1 1 d . . . . .
C37 C 0.9071(8) 0.4599(7) 0.2346(9) 0.0447(17) Uani 1 1 d . . . . .
C38 C 0.8244(10) 0.4887(8) 0.1356(11) 0.081(7) Uani 1 1 d . . . . .
H38A H 0.8537 0.5354 0.1459 0.121 Uiso 1 1 calc R U . . .
H38B H 0.7900 0.4938 0.1613 0.121 Uiso 1 1 calc R U . . .
H38C H 0.7929 0.4593 0.0832 0.121 Uiso 1 1 calc R U . . .
C39 C 0.9174(11) 0.4051(9) 0.0507(10) 0.077(6) Uani 1 1 d . . . . .
H39A H 0.8771 0.4211 0.0281 0.115 Uiso 1 1 calc R U . . .
H39B H 0.9063 0.3549 0.0188 0.115 Uiso 1 1 calc R U . . .
H39C H 0.9687 0.4322 0.0586 0.115 Uiso 1 1 calc R U . . .
C40 C 1.0267(9) 0.3575(9) 0.1436(14) 0.099(9) Uani 1 1 d . . . . .
H40A H 1.0738 0.3934 0.1550 0.148 Uiso 1 1 calc R U . . .
H40B H 1.0016 0.3249 0.0911 0.148 Uiso 1 1 calc R U . . .
H40C H 1.0409 0.3313 0.1695 0.148 Uiso 1 1 calc R U . . .
C41 C 1.0029(10) 0.4121(9) 0.2989(11) 0.080(7) Uani 1 1 d . . . . .
H41A H 1.0131 0.3671 0.2826 0.121 Uiso 1 1 calc R U . . .
H41B H 0.9689 0.4125 0.3246 0.121 Uiso 1 1 calc R U . . .
H41C H 1.0525 0.4509 0.3318 0.121 Uiso 1 1 calc R U . . .
C42 C 0.8842(11) 0.4980(10) 0.2958(10) 0.082(6) Uani 1 1 d . . . . .
H42A H 0.8725 0.4675 0.3162 0.123 Uiso 1 1 calc R U . . .
H42B H 0.8378 0.5100 0.2772 0.123 Uiso 1 1 calc R U . . .
H42C H 0.9274 0.5413 0.3337 0.123 Uiso 1 1 calc R U . . .
C43 C 0.3052(9) 0.6845(8) 0.4076(8) 0.045(4) Uani 1 1 d . . . . .
H43 H 0.2566 0.6474 0.3829 0.053 Uiso 1 1 calc R U . . .
C44 C 0.3572(10) 0.6900(9) 0.4679(8) 0.054(4) Uani 1 1 d . . . . .
H44 H 0.3485 0.6559 0.4832 0.065 Uiso 1 1 calc R U . . .
C45 C 0.4246(9) 0.7485(9) 0.5066(8) 0.053(4) Uani 1 1 d . . . . .
H45 H 0.4627 0.7550 0.5502 0.063 Uiso 1 1 calc R U . . .
C46 C 0.4377(8) 0.7968(8) 0.4842(9) 0.051(4) Uani 1 1 d . . . . .
H46 H 0.4832 0.8374 0.5125 0.061 Uiso 1 1 calc R U . . .
C47 C 0.3826(8) 0.7852(7) 0.4186(7) 0.036(3) Uani 1 1 d . . . . .
C48 C 0.3898(7) 0.8289(7) 0.3842(8) 0.038(3) Uani 1 1 d . . . . .
C49 C 0.4522(8) 0.8961(8) 0.4155(10) 0.057(5) Uani 1 1 d . . . . .
H49 H 0.4946 0.9132 0.4610 0.068 Uiso 1 1 calc R U . . .
C50 C 0.4495(10) 0.9320(8) 0.3815(12) 0.074(6) Uani 1 1 d . . . . .
H50 H 0.4896 0.9758 0.4030 0.089 Uiso 1 1 calc R U . . .
C51 C 0.3884(10) 0.9078(8) 0.3134(11) 0.070(6) Uani 1 1 d . . . . .
H51 H 0.3877 0.9343 0.2885 0.084 Uiso 1 1 calc R U . . .
C52 C 0.3309(9) 0.8460(7) 0.2841(10) 0.056(5) Uani 1 1 d . . . . .
H52 H 0.2889 0.8313 0.2391 0.067 Uiso 1 1 calc R U . . .
C53 C 0.3293(7) 0.8033(6) 0.3151(8) 0.033(3) Uani 1 1 d . . . . .
C54 C 0.2049(9) 0.5922(7) 0.2149(8) 0.043(4) Uani 1 1 d . . . . .
C55 C 0.2645(8) 0.6238(8) 0.2007(8) 0.044(4) Uani 1 1 d . . . . .
C56 C 0.2350(7) 0.6630(6) 0.1656(7) 0.031(3) Uani 1 1 d . . . . .
C57 C 0.1582(8) 0.6603(7) 0.1653(8) 0.040(4) Uani 1 1 d . . . . .
C58 C 0.1404(8) 0.6131(8) 0.1968(7) 0.044(4) Uani 1 1 d . . . . .
C59 C 0.2109(11) 0.5415(8) 0.2442(10) 0.073(6) Uani 1 1 d . . . . .
H59A H 0.1803 0.5460 0.2735 0.109 Uiso 1 1 calc R U . . .
H59B H 0.2658 0.5521 0.2745 0.109 Uiso 1 1 calc R U . . .
H59C H 0.1905 0.4932 0.2037 0.109 Uiso 1 1 calc R U . . .
C60 C 0.3425(10) 0.6105(9) 0.2101(10) 0.083(7) Uani 1 1 d . . . . .
H60A H 0.3720 0.6242 0.2612 0.124 Uiso 1 1 calc R U . . .
H60B H 0.3726 0.6384 0.1957 0.124 Uiso 1 1 calc R U . . .
H60C H 0.3328 0.5603 0.1796 0.124 Uiso 1 1 calc R U . . .
C61 C 0.2738(10) 0.6927(9) 0.1309(9) 0.061(5) Uani 1 1 d . . . . .
H61A H 0.3283 0.7212 0.1649 0.092 Uiso 1 1 calc R U . . .
H61B H 0.2466 0.7225 0.1174 0.092 Uiso 1 1 calc R U . . .
H61C H 0.2725 0.6544 0.0872 0.092 Uiso 1 1 calc R U . . .
C62 C 0.1031(9) 0.6914(8) 0.1352(9) 0.057(5) Uani 1 1 d . . . . .
H62A H 0.0699 0.6579 0.0839 0.085 Uiso 1 1 calc R U . . .
H62B H 0.1326 0.7350 0.1395 0.085 Uiso 1 1 calc R U . . .
H62C H 0.0703 0.7019 0.1622 0.085 Uiso 1 1 calc R U . . .
C63 C 0.0637(8) 0.5927(9) 0.1973(9) 0.061(5) Uani 1 1 d . . . . .
H63A H 0.0238 0.5659 0.1472 0.092 Uiso 1 1 calc R U . . .
H63B H 0.0524 0.6351 0.2241 0.092 Uiso 1 1 calc R U . . .
H63C H 0.0635 0.5634 0.2209 0.092 Uiso 1 1 calc R U . . .
C64 C 0.2456(10) 0.9288(9) 0.4951(10) 0.062(5) Uani 1 1 d . . . . .
H64 H 0.2222 0.9453 0.4631 0.074 Uiso 1 1 calc R U . . .
C65 C 0.3177(9) 0.9723(9) 0.5536(10) 0.068(6) Uani 1 1 d . . . . .
H65 H 0.3435 1.0173 0.5613 0.082 Uiso 1 1 calc R U . . .
C66 C 0.3498(9) 0.9474(8) 0.5997(10) 0.064(5) Uani 1 1 d . . . . .
H66 H 0.3955 0.9774 0.6431 0.076 Uiso 1 1 calc R U . . .
C67 C 0.3152(8) 0.8777(9) 0.5828(9) 0.059(5) Uani 1 1 d . . . . .
H67 H 0.3413 0.8584 0.6107 0.071 Uiso 1 1 calc R U . . .
C68 C 0.2388(8) 0.8351(8) 0.5220(8) 0.045(4) Uani 1 1 d . . . . .
C69 C 0.1958(8) 0.7608(7) 0.4955(8) 0.041(4) Uani 1 1 d . . . . .
C70 C 0.2233(10) 0.7217(10) 0.5309(11) 0.064(5) Uani 1 1 d . . . . .
H70 H 0.2689 0.7445 0.5751 0.077 Uiso 1 1 calc R U . . .
C71 C 0.1822(10) 0.6491(9) 0.4996(12) 0.068(6) Uani 1 1 d . . . . .
H71 H 0.1972 0.6221 0.5225 0.081 Uiso 1 1 calc R U . . .
C72 C 0.1184(10) 0.6197(8) 0.4330(12) 0.065(6) Uani 1 1 d . . . . .
H72 H 0.0904 0.5707 0.4095 0.078 Uiso 1 1 calc R U . . .
C73 C 0.0932(9) 0.6589(9) 0.3985(10) 0.060(5) Uani 1 1 d . . . . .
H73 H 0.0497 0.6351 0.3526 0.072 Uiso 1 1 calc R U . . .
C74 C 0.1303(9) 0.7321(8) 0.4298(8) 0.049(4) Uani 1 1 d . . . . .
C75 C 0.0234(8) 0.8473(8) 0.4448(8) 0.0456(17) Uani 1 1 d . . . . .
C76 C 0.0360(8) 0.8810(8) 0.4031(8) 0.0456(17) Uani 1 1 d . . . . .
C77 C 0.0067(8) 0.8304(8) 0.3294(8) 0.0456(17) Uani 1 1 d . . . . .
C78 C -0.0233(8) 0.7631(8) 0.3230(8) 0.0456(17) Uani 1 1 d . . . . .
C79 C -0.0212(8) 0.7704(8) 0.3898(8) 0.0456(17) Uani 1 1 d . . . . .
C80 C 0.0378(10) 0.8807(9) 0.5219(9) 0.067(5) Uani 1 1 d . . . . .
H80A H 0.0513 0.8493 0.5414 0.100 Uiso 1 1 calc R U . . .
H80B H -0.0094 0.8897 0.5272 0.100 Uiso 1 1 calc R U . . .
H80C H 0.0811 0.9254 0.5487 0.100 Uiso 1 1 calc R U . . .
C81 C 0.0720(10) 0.9588(9) 0.4370(10) 0.075(6) Uani 1 1 d . . . . .
H81A H 0.0953 0.9695 0.4070 0.113 Uiso 1 1 calc R U . . .
H81B H 0.1128 0.9769 0.4857 0.113 Uiso 1 1 calc R U . . .
H81C H 0.0318 0.9812 0.4406 0.113 Uiso 1 1 calc R U . . .
C82 C 0.0106(13) 0.8416(12) 0.2672(10) 0.089(7) Uani 1 1 d . . . . .
H82A H -0.0422 0.8337 0.2344 0.134 Uiso 1 1 calc R U . . .
H82B H 0.0328 0.8084 0.2405 0.134 Uiso 1 1 calc R U . . .
H82C H 0.0437 0.8900 0.2864 0.134 Uiso 1 1 calc R U . . .
C83 C -0.0690(9) 0.6962(9) 0.2470(10) 0.078(6) Uani 1 1 d . . . . .
H83A H -0.1150 0.7031 0.2191 0.118 Uiso 1 1 calc R U . . .
H83B H -0.0858 0.6553 0.2532 0.118 Uiso 1 1 calc R U . . .
H83C H -0.0350 0.6880 0.2210 0.118 Uiso 1 1 calc R U . . .
C84 C -0.0555(10) 0.7184(10) 0.4074(12) 0.081(6) Uani 1 1 d . . . . .
H84A H -0.0816 0.6723 0.3634 0.121 Uiso 1 1 calc R U . . .
H84B H -0.0938 0.7331 0.4264 0.121 Uiso 1 1 calc R U . . .
H84C H -0.0141 0.7151 0.4441 0.121 Uiso 1 1 calc R U . . .
C85 C 0.2899(7) 0.2518(7) -0.1553(8) 0.035(3) Uani 1 1 d . . . . .
C86 C 0.2447(8) 0.1843(8) -0.2137(8) 0.042(4) Uani 1 1 d . . . . .
H86 H 0.2331 0.1470 -0.2032 0.050 Uiso 1 1 calc R U . . .
C87 C 0.2163(8) 0.1686(7) -0.2847(7) 0.041(4) Uani 1 1 d . . . . .
C88 C 0.2296(8) 0.2219(7) -0.3004(8) 0.039(4) Uani 1 1 d . . . . .
H88 H 0.2089 0.2120 -0.3496 0.047 Uiso 1 1 calc R U . . .
C89 C 0.2714(9) 0.2882(8) -0.2476(8) 0.046(3) Uani 1 1 d . . . . .
C90 C 0.2981(7) 0.3030(7) -0.1745(7) 0.031(3) Uani 1 1 d . . . . .
H90 H 0.3229 0.3507 -0.1372 0.037 Uiso 1 1 calc R U . . .
C91 C 0.1684(13) 0.0966(11) -0.3416(11) 0.073(6) Uani 1 1 d . . . . .
C92 C 0.2847(9) 0.3452(8) -0.2635(9) 0.046(3) Uani 1 1 d . . . . .
C93 C 0.2405(7) 0.2816(6) -0.0538(6) 0.026(3) Uani 1 1 d . . . . .
C94 C 0.1807(7) 0.2224(7) -0.0686(7) 0.034(3) Uani 1 1 d . . . . .
H94 H 0.1869 0.1773 -0.0850 0.040 Uiso 1 1 calc R U . . .
C95 C 0.1115(8) 0.2314(7) -0.0586(7) 0.033(3) Uani 1 1 d . . . . .
C96 C 0.0993(7) 0.2949(8) -0.0385(8) 0.039(4) Uani 1 1 d . . . . .
H96 H 0.0523 0.3003 -0.0340 0.047 Uiso 1 1 calc R U . . .
C97 C 0.1582(8) 0.3509(7) -0.0250(7) 0.037(3) Uani 1 1 d D . . . .
C98 C 0.2268(7) 0.3457(6) -0.0317(6) 0.024(3) Uani 1 1 d . . . . .
H98 H 0.2653 0.3864 -0.0211 0.029 Uiso 1 1 calc R U . . .
C99 C 0.0513(9) 0.1669(9) -0.0754(12) 0.058(5) Uani 1 1 d . . . . .
C100 C 0.1500(10) 0.4218(8) 0.0036(12) 0.068(6) Uani 1 1 d D . . . .
C101 C 0.3961(7) 0.3416(6) -0.0131(7) 0.024(3) Uani 1 1 d . . . . .
C102 C 0.4082(7) 0.3821(6) 0.0586(7) 0.026(3) Uani 1 1 d . . . . .
H102 H 0.3684 0.3707 0.0735 0.031 Uiso 1 1 calc R U . . .
C103 C 0.4749(7) 0.4377(7) 0.1088(7) 0.034(3) Uani 1 1 d . . . . .
C104 C 0.5328(8) 0.4576(7) 0.0887(9) 0.042(4) Uani 1 1 d . . . . .
H104 H 0.5786 0.4969 0.1235 0.050 Uiso 1 1 calc R U . . .
C105 C 0.5236(7) 0.4195(7) 0.0168(8) 0.033(3) Uani 1 1 d . . . . .
C106 C 0.4544(7) 0.3597(6) -0.0347(7) 0.027(3) Uani 1 1 d . . . . .
H106 H 0.4483 0.3326 -0.0833 0.033 Uiso 1 1 calc R U . . .
C107 C 0.4849(10) 0.4752(11) 0.1852(11) 0.083(7) Uani 1 1 d . . . . .
C108 C 0.5865(8) 0.4356(7) -0.0062(9) 0.043(4) Uani 1 1 d . . . . .
C109 C 0.3420(7) 0.2090(7) -0.0537(7) 0.032(3) Uani 1 1 d . . . . .
C110 C 0.3430(7) 0.2061(7) 0.0084(7) 0.034(3) Uani 1 1 d . . . . .
H110 H 0.3254 0.2379 0.0396 0.041 Uiso 1 1 calc R U . . .
C111 C 0.3700(8) 0.1566(8) 0.0258(8) 0.041(4) Uani 1 1 d . . . . .
C112 C 0.3987(9) 0.1131(8) -0.0119(10) 0.055(5) Uani 1 1 d . . . . .
H112 H 0.4189 0.0824 0.0030 0.065 Uiso 1 1 calc R U . . .
C113 C 0.3988(7) 0.1135(7) -0.0751(10) 0.047(4) Uani 1 1 d . . . . .
C114 C 0.3719(7) 0.1607(7) -0.0954(7) 0.033(3) Uani 1 1 d . . . . .
H114 H 0.3736 0.1605 -0.1380 0.039 Uiso 1 1 calc R U . . .
C115 C 0.3758(11) 0.1635(8) 0.0964(10) 0.064(5) Uani 1 1 d . . . . .
C116 C 0.4258(9) 0.0637(8) -0.1237(12) 0.064(6) Uani 1 1 d . . . . .
C117 C 0.3983(7) 0.2291(6) 0.3245(7) 0.025(3) Uani 1 1 d . . . . .
C118 C 0.4028(7) 0.1610(6) 0.3024(7) 0.028(3) Uani 1 1 d . . . . .
H118 H 0.3629 0.1250 0.2977 0.034 Uiso 1 1 calc R U . . .
C119 C 0.4673(8) 0.1458(7) 0.2872(7) 0.034(3) Uani 1 1 d . . . . .
C120 C 0.5243(8) 0.1944(7) 0.2904(7) 0.032(3) Uani 1 1 d . . . . .
H120 H 0.5659 0.1826 0.2784 0.038 Uiso 1 1 calc R U . . .
C121 C 0.5202(6) 0.2636(6) 0.3124(7) 0.026(3) Uani 1 1 d . . . . .
C122 C 0.4590(7) 0.2788(6) 0.3281(7) 0.029(3) Uani 1 1 d . . . . .
H122 H 0.4572 0.3252 0.3422 0.035 Uiso 1 1 calc R U . . .
C123 C 0.4649(9) 0.0728(8) 0.2591(11) 0.057(5) Uani 1 1 d . . . . .
C124 C 0.5820(9) 0.3181(8) 0.3202(10) 0.047(4) Uani 1 1 d . . . . .
C125 C 0.3042(6) 0.3103(6) 0.3312(7) 0.020(3) Uani 1 1 d . . . . .
C126 C 0.2920(6) 0.3040(7) 0.2631(7) 0.027(3) Uani 1 1 d . . . . .
H126 H 0.3032 0.2670 0.2302 0.032 Uiso 1 1 calc R U . . .
C127 C 0.2653(7) 0.3481(7) 0.2420(7) 0.032(3) Uani 1 1 d . . . . .
C128 C 0.2444(7) 0.4025(7) 0.2883(8) 0.032(3) Uani 1 1 d . . . . .
H128 H 0.2235 0.4328 0.2730 0.038 Uiso 1 1 calc R U . . .
C129 C 0.2553(7) 0.4096(6) 0.3549(7) 0.024(3) Uani 1 1 d . . . . .
C130 C 0.2829(7) 0.3627(6) 0.3759(7) 0.025(3) Uani 1 1 d . . . . .
H130 H 0.2872 0.3669 0.4215 0.031 Uiso 1 1 calc R U . . .
C131 C 0.2529(8) 0.3420(7) 0.1715(7) 0.032(3) Uani 1 1 d . . . . .
C132 C 0.2385(8) 0.4678(7) 0.4079(8) 0.040(4) Uani 1 1 d . . . . .
C133 C 0.2496(7) 0.1830(6) 0.3123(7) 0.027(3) Uani 1 1 d . . . . .
C134 C 0.2221(7) 0.1351(6) 0.2389(7) 0.030(3) Uani 1 1 d . . . . .
H134 H 0.2527 0.1393 0.2130 0.036 Uiso 1 1 calc R U . . .
C135 C 0.1516(8) 0.0816(7) 0.2031(8) 0.039(4) Uani 1 1 d . . . . .
C136 C 0.1038(9) 0.0715(8) 0.2362(10) 0.047(4) Uani 1 1 d . . . . .
H136 H 0.0547 0.0349 0.2105 0.057 Uiso 1 1 calc R U . . .
C137 C 0.1323(8) 0.1183(8) 0.3099(10) 0.042(4) Uani 1 1 d . . . . .
C138 C 0.2020(6) 0.1739(7) 0.3471(8) 0.029(3) Uani 1 1 d . . . . .
H138 H 0.2176 0.2062 0.3970 0.035 Uiso 1 1 calc R U . . .
C139 C 0.1275(9) 0.0328(8) 0.1253(11) 0.065(6) Uani 1 1 d . . . . .
C140 C 0.0847(10) 0.1078(10) 0.3500(14) 0.075(7) Uani 1 1 d . . . . .
C141 C 0.3752(6) 0.2844(6) 0.4412(7) 0.022(3) Uani 1 1 d . . . . .
C142 C 0.3689(7) 0.2468(7) 0.4777(7) 0.034(3) Uani 1 1 d . . . . .
H142 H 0.3354 0.1992 0.4515 0.040 Uiso 1 1 calc R U . . .
C143 C 0.4120(10) 0.2791(9) 0.5539(8) 0.051(3) Uani 1 1 d . . . . .
C144 C 0.4650(9) 0.3482(9) 0.5952(8) 0.047(4) Uani 1 1 d . . . . .
H144 H 0.4946 0.3688 0.6460 0.056 Uiso 1 1 calc R U . . .
C145 C 0.4718(7) 0.3844(8) 0.5582(7) 0.036(3) Uani 1 1 d . . . . .
C146 C 0.4283(7) 0.3541(7) 0.4829(6) 0.027(3) Uani 1 1 d . . . . .
H146 H 0.4347 0.3812 0.4595 0.033 Uiso 1 1 calc R U . . .
C147 C 0.4011(10) 0.2392(9) 0.5899(9) 0.051(3) Uani 1 1 d . . . . .
C148 C 0.5278(9) 0.4565(11) 0.5994(11) 0.064(5) Uani 1 1 d . . . . .
C149 C 0.2304(19) 0.9656(12) 0.3370(18) 0.153(14) Uani 1 1 d . . . . .
H14A H 0.2501 0.9272 0.3391 0.183 Uiso 1 1 calc R U . . .
H14B H 0.1772 0.9553 0.3359 0.183 Uiso 1 1 calc R U . . .
C150 C 0.3105(10) 0.4409(12) 0.6032(10) 0.089(7) Uani 1 1 d . . . . .
H15A H 0.3390 0.4625 0.5822 0.107 Uiso 1 1 calc R U . . .
H15B H 0.3498 0.4371 0.6417 0.107 Uiso 1 1 calc R U . . .
B1 B 0.3185(9) 0.2695(7) -0.0711(8) 0.027(3) Uani 1 1 d . . . . .
B2 B 0.3305(8) 0.2510(7) 0.3525(8) 0.025(3) Uani 1 1 d . . . . .
F1 F 0.1144(7) 0.0619(6) -0.3229(7) 0.102(2) Uani 1 1 d . . . . .
F2 F 0.2096(7) 0.0553(6) -0.3532(6) 0.102(2) Uani 1 1 d . . . . .
F3 F 0.1226(7) 0.0896(5) -0.4022(7) 0.102(2) Uani 1 1 d . . . . .
F4 F 0.3593(9) 0.3738(7) -0.2484(8) 0.121(3) Uani 1 1 d . . . . .
F5 F 0.2532(9) 0.3289(7) -0.3314(8) 0.121(3) Uani 1 1 d . . . . .
F6 F 0.2716(9) 0.4016(7) -0.2247(8) 0.121(3) Uani 1 1 d . . . . .
F7 F 0.0793(6) 0.1409(6) -0.0316(7) 0.093(2) Uani 1 1 d . . . . .
F8 F 0.0285(6) 0.1132(6) -0.1404(8) 0.093(2) Uani 1 1 d . . . . .
F9 F -0.0082(6) 0.1777(6) -0.0634(7) 0.093(2) Uani 1 1 d . . . . .
F10 F 0.0991(8) 0.4278(6) -0.0521(8) 0.106(2) Uani 1 1 d . . . . .
F11 F 0.1133(8) 0.4363(6) 0.0473(8) 0.106(2) Uani 1 1 d . . . . .
F12 F 0.2100(8) 0.4758(6) 0.0299(8) 0.106(2) Uani 1 1 d . . . . .
F13 F 0.5446(14) 0.4868(14) 0.2338(13) 0.077(3) Uani 0.6 1 d . . P A 1
F14 F 0.4983(11) 0.5525(10) 0.2046(9) 0.077(3) Uani 0.6 1 d . . P A 1
F15 F 0.4190(10) 0.4734(10) 0.1944(9) 0.077(3) Uani 0.6 1 d . . P A 1
F13B F 0.567(2) 0.495(2) 0.227(2) 0.077(3) Uani 0.4 1 d . . P A 2
F14B F 0.4592(17) 0.5232(18) 0.2067(14) 0.077(3) Uani 0.4 1 d . . P A 2
F15B F 0.4669(15) 0.4253(15) 0.2104(13) 0.077(3) Uani 0.4 1 d . . P A 2
F16 F 0.6330(5) 0.5042(5) 0.0356(6) 0.077(3) Uani 1 1 d . . . . .
F17 F 0.6325(5) 0.3977(5) -0.0042(6) 0.061(3) Uani 1 1 d . . . . .
F18 F 0.5588(5) 0.4259(5) -0.0744(5) 0.062(3) Uani 1 1 d . . . . .
F19 F 0.3020(8) 0.1415(8) 0.0942(7) 0.109(4) Uani 1 1 d . . . . .
F20 F 0.4063(7) 0.2283(5) 0.1522(5) 0.090(4) Uani 1 1 d . . . . .
F21 F 0.4121(8) 0.1214(6) 0.1142(6) 0.099(4) Uani 1 1 d . . . . .
F22 F 0.4424(6) 0.0138(5) -0.1041(7) 0.091(2) Uani 1 1 d . . . . .
F23 F 0.4912(6) 0.0932(5) -0.1266(7) 0.091(2) Uani 1 1 d . . . . .
F24 F 0.3744(6) 0.0237(5) -0.1934(7) 0.091(2) Uani 1 1 d . . . . .
F25 F 0.4034(7) 0.0243(5) 0.2074(7) 0.092(2) Uani 1 1 d . . . . .
F26 F 0.4684(6) 0.0544(5) 0.3123(7) 0.092(2) Uani 1 1 d . . . . .
F27 F 0.5273(6) 0.0620(5) 0.2510(7) 0.092(2) Uani 1 1 d . . . . .
F28 F 0.6337(9) 0.3592(9) 0.3885(11) 0.077(3) Uani 0.65 1 d . . P B 1
F29 F 0.6271(9) 0.2954(9) 0.2854(12) 0.077(3) Uani 0.65 1 d . . P B 1
F30 F 0.5556(9) 0.3584(9) 0.2919(10) 0.077(3) Uani 0.65 1 d . . P B 1
F31 F 0.3072(10) 0.3254(10) 0.1485(9) 0.080(3) Uani 0.65 1 d . . P C 1
F32 F 0.2483(12) 0.3967(11) 0.1612(9) 0.080(3) Uani 0.65 1 d . . P C 1
F33 F 0.1803(11) 0.3052(11) 0.1216(9) 0.080(3) Uani 0.65 1 d . . P C 1
F28B F 0.6564(17) 0.3233(16) 0.360(2) 0.077(3) Uani 0.35 1 d . . P B 2
F29B F 0.5905(17) 0.2954(18) 0.254(2) 0.077(3) Uani 0.35 1 d . . P B 2
F30B F 0.5786(18) 0.3806(17) 0.345(2) 0.077(3) Uani 0.35 1 d . . P B 2
F31B F 0.233(2) 0.2715(18) 0.1160(16) 0.080(3) Uani 0.35 1 d . . P C 2
F32B F 0.296(2) 0.401(2) 0.1765(17) 0.080(3) Uani 0.35 1 d . . P C 2
F33B F 0.181(2) 0.354(2) 0.1374(17) 0.080(3) Uani 0.35 1 d . . P C 2
F34 F 0.2188(6) 0.5109(5) 0.3841(6) 0.0724(17) Uani 1 1 d . . . . .
F35 F 0.1800(6) 0.4441(5) 0.4236(6) 0.0724(17) Uani 1 1 d . . . . .
F36 F 0.2980(6) 0.5064(5) 0.4715(6) 0.0724(17) Uani 1 1 d . . . . .
F37 F 0.1591(8) -0.0150(6) 0.1118(6) 0.108(2) Uani 1 1 d . . . . .
F38 F 0.1406(8) 0.0610(7) 0.0854(7) 0.108(2) Uani 1 1 d . . . . .
F39 F 0.0499(8) -0.0011(6) 0.0898(6) 0.108(2) Uani 1 1 d . . . . .
F40 F 0.0077(11) 0.0994(11) 0.3150(13) 0.097(4) Uani 0.65 1 d . . P D 1
F41 F 0.0790(11) 0.0504(12) 0.3506(13) 0.097(4) Uani 0.65 1 d . . P D 1
F42 F 0.1076(10) 0.1615(11) 0.4159(13) 0.097(4) Uani 0.65 1 d . . P D 1
F40B F 0.034(2) 0.141(2) 0.353(3) 0.097(4) Uani 0.35 1 d . . P D 2
F41B F 0.030(2) 0.037(2) 0.313(2) 0.097(4) Uani 0.35 1 d . . P D 2
F42B F 0.1292(19) 0.099(2) 0.407(2) 0.097(4) Uani 0.35 1 d . . P D 2
F43 F 0.3252(9) 0.2125(8) 0.5796(8) 0.123(3) Uani 1 1 d . . . . .
F44 F 0.4379(9) 0.2695(8) 0.6593(8) 0.123(3) Uani 1 1 d . . . . .
F45 F 0.4131(9) 0.1769(8) 0.5650(8) 0.123(3) Uani 1 1 d . . . . .
F46 F 0.4931(10) 0.5048(9) 0.6153(9) 0.077(3) Uani 0.65 1 d . . P E 1
F47 F 0.5828(10) 0.4709(9) 0.6624(10) 0.077(3) Uani 0.65 1 d . . P E 1
F48 F 0.5670(10) 0.4690(9) 0.5605(10) 0.077(3) Uani 0.65 1 d . . P E 1
F46B F 0.5116(19) 0.5009(17) 0.6523(18) 0.077(3) Uani 0.35 1 d . . P E 2
F47B F 0.6022(19) 0.4545(17) 0.6369(19) 0.077(3) Uani 0.35 1 d . . P E 2
F48B F 0.5382(19) 0.4878(18) 0.563(2) 0.077(3) Uani 0.35 1 d . . P E 2
Ir1 Ir 0.83363(3) 0.16202(3) 0.18694(3) 0.03019(15) Uani 1 1 d . . . . .
Ir2 Ir 0.84595(3) 0.34664(3) 0.14197(3) 0.02942(15) Uani 1 1 d . . . . .
Ir3 Ir 0.24537(3) 0.71001(3) 0.27714(3) 0.02911(15) Uani 1 1 d . . . . .
Ir4 Ir 0.09743(3) 0.80065(3) 0.39771(3) 0.03897(17) Uani 1 1 d . . . . .
N1 N 0.9171(7) 0.2236(6) 0.2910(7) 0.045(3) Uani 1 1 d . . . . .
N2 N 0.7269(6) 0.3279(5) 0.1136(6) 0.030(3) Uani 1 1 d . . . . .
N3 N 0.3162(6) 0.7275(6) 0.3788(6) 0.039(3) Uani 1 1 d . . . . .
N4 N 0.2074(7) 0.8634(6) 0.4820(7) 0.040(3) Uani 1 1 d . . . . .
Cl1 Cl 0.82652(19) 0.27697(16) 0.20162(19) 0.0350(8) Uani 1 1 d . . . . .
Cl2 Cl 0.1710(2) 0.78723(19) 0.3223(2) 0.0442(9) Uani 1 1 d . . . . .
Cl3 Cl 0.2898(6) 1.0432(4) 0.4128(5) 0.188(5) Uani 1 1 d . . . . .
Cl4 Cl 0.2254(6) 0.9671(5) 0.2605(5) 0.190(5) Uani 1 1 d . . . . .
Cl5 Cl 0.2505(3) 0.3592(3) 0.5377(3) 0.0822(15) Uani 1 1 d . . . . .
Cl6 Cl 0.2641(5) 0.4958(4) 0.6421(5) 0.158(4) Uani 1 1 d . . . . .

loop_
_atom_site_aniso_label
_atom_site_aniso_U_11
_atom_site_aniso_U_22
_atom_site_aniso_U_33
_atom_site_aniso_U_23
_atom_site_aniso_U_13
_atom_site_aniso_U_12
C1 0.033(9) 0.086(13) 0.045(11) 0.037(10) 0.012(8) 0.009(8)
C2 0.077(14) 0.072(12) 0.046(12) 0.013(10) 0.027(11) 0.036(11)
C3 0.048(10) 0.062(11) 0.036(10) 0.019(9) 0.010(8) 0.009(8)
C4 0.022(5) 0.050(7) 0.067(8) 0.040(6) 0.004(5) 0.013(5)
C5 0.022(5) 0.050(7) 0.067(8) 0.040(6) 0.004(5) 0.013(5)
C6 0.027(8) 0.039(8) 0.057(10) 0.030(8) 0.020(7) 0.017(6)
C7 0.031(8) 0.040(9) 0.081(14) 0.038(9) 0.019(9) 0.016(7)
C8 0.034(9) 0.056(10) 0.087(14) 0.045(10) 0.039(10) 0.033(8)
C9 0.043(9) 0.074(11) 0.045(10) 0.040(9) 0.033(8) 0.033(8)
C10 0.025(8) 0.052(9) 0.058(12) 0.022(9) 0.015(8) 0.013(7)
C11 0.013(6) 0.026(7) 0.039(9) 0.015(6) 0.013(6) 0.009(5)
C12 0.028(3) 0.042(4) 0.062(5) 0.029(4) 0.014(3) 0.005(3)
C13 0.028(3) 0.042(4) 0.062(5) 0.029(4) 0.014(3) 0.005(3)
C14 0.028(3) 0.042(4) 0.062(5) 0.029(4) 0.014(3) 0.005(3)
C15 0.028(3) 0.042(4) 0.062(5) 0.029(4) 0.014(3) 0.005(3)
C16 0.028(3) 0.042(4) 0.062(5) 0.029(4) 0.014(3) 0.005(3)
C17 0.079(14) 0.081(13) 0.103(17) 0.076(14) 0.010(12) 0.008(11)
C18 0.061(11) 0.035(9) 0.113(17) 0.016(10) 0.051(12) 0.012(8)
C19 0.083(14) 0.083(14) 0.061(14) 0.027(11) 0.032(11) -0.015(11)
C20 0.033(10) 0.053(11) 0.19(3) 0.069(15) -0.012(12) -0.001(8)
C21 0.058(12) 0.073(13) 0.14(2) 0.024(13) 0.076(14) 0.011(10)
C22 0.040(8) 0.035(8) 0.033(8) 0.017(7) 0.018(7) 0.017(6)
C23 0.033(8) 0.050(9) 0.044(10) 0.022(8) 0.018(7) 0.025(7)
C24 0.025(8) 0.065(10) 0.070(12) 0.049(10) 0.013(8) 0.023(8)
C25 0.038(8) 0.034(8) 0.036(9) 0.014(7) 0.008(7) 0.005(7)
C26 0.020(7) 0.028(7) 0.049(10) 0.025(7) 0.008(6) 0.003(6)
C27 0.028(7) 0.015(6) 0.042(9) 0.006(6) 0.007(7) -0.001(5)
C28 0.037(8) 0.027(7) 0.045(10) 0.014(7) 0.007(7) 0.001(6)
C29 0.061(11) 0.028(8) 0.034(9) 0.013(7) 0.011(8) 0.002(7)
C30 0.050(9) 0.024(7) 0.045(10) 0.010(7) 0.025(8) -0.006(7)
C31 0.055(10) 0.032(8) 0.045(10) 0.021(8) 0.019(8) 0.017(7)
C32 0.033(8) 0.032(7) 0.044(9) 0.021(7) 0.020(7) 0.003(6)
C33 0.031(4) 0.029(3) 0.061(5) 0.017(4) 0.013(3) 0.002(3)
C34 0.031(4) 0.029(3) 0.061(5) 0.017(4) 0.013(3) 0.002(3)
C35 0.031(4) 0.029(3) 0.061(5) 0.017(4) 0.013(3) 0.002(3)
C36 0.031(4) 0.029(3) 0.061(5) 0.017(4) 0.013(3) 0.002(3)
C37 0.031(4) 0.029(3) 0.061(5) 0.017(4) 0.013(3) 0.002(3)
C38 0.069(12) 0.036(9) 0.109(18) 0.030(11) 0.008(12) 0.019(9)
C39 0.109(16) 0.051(10) 0.072(14) 0.024(10) 0.064(12) -0.005(10)
C40 0.031(9) 0.051(11) 0.20(3) 0.045(14) 0.042(13) 0.020(8)
C41 0.051(11) 0.049(10) 0.098(16) 0.039(11) -0.023(10) 0.010(9)
C42 0.080(14) 0.080(14) 0.050(13) 0.012(11) 0.019(11) 0.008(11)
C43 0.042(9) 0.051(9) 0.048(10) 0.027(8) 0.020(8) 0.022(7)
C44 0.064(11) 0.070(11) 0.037(10) 0.034(9) 0.017(9) 0.028(10)
C45 0.054(10) 0.086(12) 0.019(8) 0.030(9) 0.014(8) 0.017(9)
C46 0.015(7) 0.064(10) 0.055(11) 0.024(9) 0.005(7) 0.002(7)
C47 0.041(8) 0.044(8) 0.023(8) 0.011(7) 0.018(7) 0.019(7)
C48 0.028(7) 0.035(8) 0.046(10) 0.018(7) 0.010(7) 0.013(6)
C49 0.027(8) 0.043(9) 0.063(12) 0.010(9) -0.002(8) 0.002(7)
C50 0.054(11) 0.034(9) 0.124(19) 0.042(12) 0.029(12) 0.001(8)
C51 0.049(11) 0.040(9) 0.096(16) 0.031(10) 0.005(11) 0.006(8)
C52 0.056(10) 0.027(8) 0.075(13) 0.024(9) 0.019(9) 0.007(7)
C53 0.036(8) 0.026(7) 0.042(9) 0.011(7) 0.025(7) 0.018(6)
C54 0.060(10) 0.038(8) 0.031(9) 0.023(7) 0.012(8) 0.010(7)
C55 0.035(8) 0.047(9) 0.035(9) 0.006(7) 0.015(7) 0.016(7)
C56 0.024(7) 0.028(7) 0.028(8) 0.003(6) 0.011(6) 0.005(6)
C57 0.049(9) 0.028(7) 0.044(10) 0.014(7) 0.025(8) 0.009(7)
C58 0.041(9) 0.049(9) 0.018(8) 0.006(7) 0.002(7) 0.008(7)
C59 0.099(15) 0.038(9) 0.069(13) 0.040(10) 0.004(11) 0.013(9)
C60 0.057(11) 0.074(13) 0.076(14) 0.011(11) -0.002(10) 0.046(10)
C61 0.078(12) 0.064(11) 0.056(12) 0.027(10) 0.049(10) 0.022(10)
C62 0.051(10) 0.053(10) 0.065(12) 0.032(9) 0.013(9) 0.029(8)
C63 0.039(9) 0.072(12) 0.047(11) 0.023(9) 0.011(8) -0.013(8)
C64 0.062(11) 0.061(11) 0.078(14) 0.039(11) 0.030(10) 0.039(10)
C65 0.038(10) 0.052(10) 0.086(15) 0.038(11) -0.007(10) -0.004(8)
C66 0.036(9) 0.050(10) 0.063(13) 0.008(9) 0.007(9) -0.007(8)
C67 0.033(9) 0.084(13) 0.052(11) 0.043(10) 0.002(8) 0.001(8)
C68 0.038(9) 0.053(9) 0.035(9) 0.021(8) 0.007(7) 0.010(7)
C69 0.042(9) 0.045(8) 0.040(9) 0.018(8) 0.027(7) 0.010(7)
C70 0.071(12) 0.086(13) 0.083(14) 0.063(12) 0.044(11) 0.058(11)
C71 0.059(12) 0.053(11) 0.123(19) 0.049(12) 0.059(13) 0.036(10)
C72 0.052(11) 0.034(9) 0.116(17) 0.038(11) 0.034(11) 0.027(8)
C73 0.033(9) 0.075(12) 0.070(13) 0.031(11) 0.029(9) 0.008(9)
C74 0.043(9) 0.041(9) 0.033(9) 0.006(7) 0.007(7) -0.008(7)
C75 0.040(4) 0.044(4) 0.042(4) 0.015(3) 0.010(3) 0.020(3)
C76 0.040(4) 0.044(4) 0.042(4) 0.015(3) 0.010(3) 0.020(3)
C77 0.040(4) 0.044(4) 0.042(4) 0.015(3) 0.010(3) 0.020(3)
C78 0.040(4) 0.044(4) 0.042(4) 0.015(3) 0.010(3) 0.020(3)
C79 0.040(4) 0.044(4) 0.042(4) 0.015(3) 0.010(3) 0.020(3)
C80 0.078(13) 0.078(13) 0.036(10) 0.016(9) 0.030(10) 0.026(10)
C81 0.072(13) 0.068(12) 0.060(13) 0.017(10) 0.002(10) 0.046(11)
C82 0.111(18) 0.116(18) 0.046(13) 0.043(13) 0.031(12) 0.045(15)
C83 0.027(9) 0.072(12) 0.072(14) -0.009(10) 0.006(9) 0.008(8)
C84 0.052(11) 0.075(13) 0.13(2) 0.063(14) 0.047(12) 0.013(10)
C85 0.021(7) 0.038(8) 0.040(9) 0.015(7) 0.012(6) 0.008(6)
C86 0.040(9) 0.047(9) 0.036(9) 0.018(8) 0.015(7) 0.014(7)
C87 0.042(9) 0.033(8) 0.014(8) -0.007(6) -0.001(6) 0.005(7)
C88 0.047(9) 0.041(8) 0.026(8) 0.015(7) 0.008(7) 0.026(7)
C89 0.044(6) 0.051(7) 0.038(7) 0.020(6) 0.019(5) 0.010(6)
C90 0.030(7) 0.030(7) 0.025(8) 0.007(6) 0.016(6) 0.002(6)
C91 0.082(15) 0.077(14) 0.055(13) 0.032(11) 0.018(11) 0.040(12)
C92 0.044(6) 0.051(7) 0.038(7) 0.020(6) 0.019(5) 0.010(6)
C93 0.019(6) 0.037(7) 0.012(6) 0.011(6) -0.002(5) 0.002(5)
C94 0.037(8) 0.029(7) 0.029(8) 0.010(6) 0.015(6) 0.002(6)
C95 0.035(8) 0.042(8) 0.021(8) 0.017(7) 0.009(6) 0.014(6)
C96 0.017(7) 0.064(10) 0.044(9) 0.030(8) 0.018(6) 0.011(7)
C97 0.032(8) 0.054(9) 0.022(8) 0.015(7) 0.010(6) 0.021(7)
C98 0.020(6) 0.020(6) 0.015(7) 0.003(5) 0.001(5) -0.003(5)
C99 0.032(9) 0.062(11) 0.111(17) 0.056(12) 0.047(10) 0.022(8)
C100 0.057(11) 0.071(12) 0.15(2) 0.075(14) 0.082(13) 0.050(10)
C101 0.027(7) 0.010(5) 0.029(8) 0.007(5) 0.009(6) 0.004(5)
C102 0.021(6) 0.030(7) 0.023(7) 0.007(6) 0.014(6) 0.004(5)
C103 0.019(7) 0.029(7) 0.027(8) -0.005(6) 0.007(6) -0.002(5)
C104 0.031(8) 0.028(7) 0.052(11) 0.007(7) 0.018(7) 0.010(6)
C105 0.020(7) 0.032(7) 0.054(10) 0.031(7) 0.008(6) 0.015(6)
C106 0.022(7) 0.030(7) 0.018(7) 0.003(6) 0.007(6) 0.004(5)
C107 0.032(10) 0.075(14) 0.058(13) -0.023(11) 0.015(10) -0.024(9)
C108 0.032(8) 0.037(8) 0.052(11) 0.021(8) 0.018(8) -0.006(7)
C109 0.017(6) 0.032(7) 0.028(8) 0.001(6) 0.006(6) 0.008(6)
C110 0.032(8) 0.035(8) 0.033(9) 0.015(7) 0.013(6) 0.010(6)
C111 0.030(8) 0.040(8) 0.034(9) 0.009(7) 0.008(7) 0.000(7)
C112 0.047(10) 0.038(9) 0.068(13) 0.029(9) 0.006(9) 0.013(8)
C113 0.015(7) 0.026(7) 0.075(13) 0.015(8) 0.007(7) -0.006(6)
C114 0.020(7) 0.037(8) 0.026(8) 0.006(6) 0.008(6) 0.004(6)
C115 0.078(13) 0.031(9) 0.049(12) 0.011(9) -0.003(10) 0.015(9)
C116 0.035(9) 0.026(8) 0.114(17) 0.009(10) 0.047(10) 0.007(7)
C117 0.031(7) 0.027(7) 0.022(7) 0.016(6) 0.009(6) 0.013(6)
C118 0.023(7) 0.030(7) 0.036(8) 0.023(6) 0.010(6) 0.005(5)
C119 0.037(8) 0.032(7) 0.030(8) 0.011(6) 0.013(6) 0.021(6)
C120 0.037(8) 0.039(8) 0.030(8) 0.019(7) 0.021(6) 0.019(6)
C121 0.013(6) 0.024(6) 0.022(7) 0.003(6) 0.000(5) -0.004(5)
C122 0.033(7) 0.018(6) 0.029(8) 0.007(6) 0.010(6) 0.014(6)
C123 0.036(9) 0.048(10) 0.110(16) 0.059(11) 0.029(10) 0.011(8)
C124 0.046(10) 0.046(9) 0.065(12) 0.031(9) 0.038(9) 0.018(8)
C125 0.009(5) 0.022(6) 0.025(7) 0.010(6) 0.006(5) 0.001(5)
C126 0.016(6) 0.038(7) 0.031(8) 0.022(7) 0.009(6) 0.011(5)
C127 0.031(7) 0.034(7) 0.031(8) 0.016(7) 0.014(6) 0.011(6)
C128 0.023(7) 0.036(7) 0.051(10) 0.030(7) 0.016(7) 0.021(6)
C129 0.021(6) 0.025(6) 0.032(8) 0.019(6) 0.011(6) 0.009(5)
C130 0.025(7) 0.029(7) 0.024(7) 0.013(6) 0.010(6) 0.014(5)
C131 0.035(8) 0.043(8) 0.022(8) 0.019(7) 0.008(6) 0.016(7)
C132 0.042(9) 0.026(7) 0.036(9) 0.007(7) 0.008(7) 0.006(7)
C133 0.022(7) 0.029(7) 0.034(8) 0.022(6) 0.005(6) 0.010(5)
C134 0.025(7) 0.018(6) 0.041(9) 0.010(6) 0.015(6) 0.000(5)
C135 0.034(8) 0.020(7) 0.046(10) 0.010(7) 0.003(7) 0.012(6)
C136 0.035(9) 0.043(9) 0.070(13) 0.035(9) 0.018(9) 0.014(7)
C137 0.033(8) 0.046(9) 0.075(13) 0.042(9) 0.032(8) 0.021(7)
C138 0.012(6) 0.038(7) 0.044(9) 0.026(7) 0.010(6) 0.007(5)
C139 0.032(9) 0.023(8) 0.097(15) 0.018(9) -0.013(9) 0.010(7)
C140 0.041(10) 0.060(12) 0.17(2) 0.080(15) 0.053(13) 0.028(9)
C141 0.016(6) 0.032(7) 0.024(7) 0.015(6) 0.009(5) 0.016(5)
C142 0.029(7) 0.043(8) 0.033(8) 0.017(7) 0.014(6) 0.023(6)
C143 0.074(8) 0.065(8) 0.037(7) 0.039(6) 0.021(6) 0.044(7)
C144 0.053(10) 0.069(11) 0.028(9) 0.024(8) 0.019(8) 0.032(9)
C145 0.029(7) 0.052(9) 0.023(8) 0.011(7) 0.012(6) 0.018(7)
C146 0.037(7) 0.038(7) 0.015(7) 0.012(6) 0.018(6) 0.023(6)
C147 0.074(8) 0.065(8) 0.037(7) 0.039(6) 0.021(6) 0.044(7)
C148 0.025(9) 0.092(14) 0.065(13) 0.032(12) 0.015(9) 0.016(9)
C149 0.27(4) 0.076(16) 0.25(4) 0.10(2) 0.22(3) 0.10(2)
C150 0.046(11) 0.15(2) 0.052(13) 0.025(13) 0.022(10) 0.033(12)
B1 0.038(9) 0.029(8) 0.019(8) 0.014(7) 0.012(7) 0.012(7)
B2 0.020(7) 0.030(8) 0.035(9) 0.020(7) 0.016(7) 0.011(6)
F1 0.089(5) 0.060(4) 0.078(5) -0.004(4) -0.002(4) 0.008(4)
F2 0.089(5) 0.060(4) 0.078(5) -0.004(4) -0.002(4) 0.008(4)
F3 0.089(5) 0.060(4) 0.078(5) -0.004(4) -0.002(4) 0.008(4)
F4 0.174(8) 0.098(5) 0.128(7) 0.083(5) 0.070(6) 0.042(5)
F5 0.174(8) 0.098(5) 0.128(7) 0.083(5) 0.070(6) 0.042(5)
F6 0.174(8) 0.098(5) 0.128(7) 0.083(5) 0.070(6) 0.042(5)
F7 0.074(4) 0.087(5) 0.124(6) 0.061(5) 0.047(4) 0.001(4)
F8 0.074(4) 0.087(5) 0.124(6) 0.061(5) 0.047(4) 0.001(4)
F9 0.074(4) 0.087(5) 0.124(6) 0.061(5) 0.047(4) 0.001(4)
F10 0.121(6) 0.071(4) 0.138(7) 0.051(5) 0.057(5) 0.055(4)
F11 0.121(6) 0.071(4) 0.138(7) 0.051(5) 0.057(5) 0.055(4)
F12 0.121(6) 0.071(4) 0.138(7) 0.051(5) 0.057(5) 0.055(4)
F13 0.078(9) 0.098(7) 0.042(5) 0.017(5) 0.040(5) 0.015(6)
F14 0.078(9) 0.098(7) 0.042(5) 0.017(5) 0.040(5) 0.015(6)
F15 0.078(9) 0.098(7) 0.042(5) 0.017(5) 0.040(5) 0.015(6)
F13B 0.078(9) 0.098(7) 0.042(5) 0.017(5) 0.040(5) 0.015(6)
F14B 0.078(9) 0.098(7) 0.042(5) 0.017(5) 0.040(5) 0.015(6)
F15B 0.078(9) 0.098(7) 0.042(5) 0.017(5) 0.040(5) 0.015(6)
F16 0.064(6) 0.050(6) 0.101(9) 0.016(6) 0.056(6) -0.005(5)
F17 0.040(5) 0.072(6) 0.113(9) 0.064(6) 0.049(5) 0.035(5)
F18 0.045(5) 0.094(7) 0.061(7) 0.051(6) 0.026(5) 0.014(5)
F19 0.102(10) 0.173(13) 0.091(10) 0.097(10) 0.051(8) 0.028(9)
F20 0.147(11) 0.065(7) 0.040(6) 0.024(6) 0.017(7) 0.036(7)
F21 0.163(12) 0.087(8) 0.076(8) 0.054(7) 0.047(8) 0.077(8)
F22 0.073(4) 0.052(4) 0.121(6) 0.008(4) 0.053(4) 0.024(3)
F23 0.073(4) 0.052(4) 0.121(6) 0.008(4) 0.053(4) 0.024(3)
F24 0.073(4) 0.052(4) 0.121(6) 0.008(4) 0.053(4) 0.024(3)
F25 0.084(5) 0.049(3) 0.145(7) 0.037(4) 0.058(4) 0.031(3)
F26 0.084(5) 0.049(3) 0.145(7) 0.037(4) 0.058(4) 0.031(3)
F27 0.084(5) 0.049(3) 0.145(7) 0.037(4) 0.058(4) 0.031(3)
F28 0.056(6) 0.070(6) 0.112(10) 0.051(7) 0.045(7) 0.002(5)
F29 0.056(6) 0.070(6) 0.112(10) 0.051(7) 0.045(7) 0.002(5)
F30 0.056(6) 0.070(6) 0.112(10) 0.051(7) 0.045(7) 0.002(5)
F31 0.108(8) 0.121(8) 0.057(6) 0.067(6) 0.046(6) 0.060(7)
F32 0.108(8) 0.121(8) 0.057(6) 0.067(6) 0.046(6) 0.060(7)
F33 0.108(8) 0.121(8) 0.057(6) 0.067(6) 0.046(6) 0.060(7)
F28B 0.056(6) 0.070(6) 0.112(10) 0.051(7) 0.045(7) 0.002(5)
F29B 0.056(6) 0.070(6) 0.112(10) 0.051(7) 0.045(7) 0.002(5)
F30B 0.056(6) 0.070(6) 0.112(10) 0.051(7) 0.045(7) 0.002(5)
F31B 0.108(8) 0.121(8) 0.057(6) 0.067(6) 0.046(6) 0.060(7)
F32B 0.108(8) 0.121(8) 0.057(6) 0.067(6) 0.046(6) 0.060(7)
F33B 0.108(8) 0.121(8) 0.057(6) 0.067(6) 0.046(6) 0.060(7)
F34 0.095(5) 0.059(4) 0.070(4) 0.021(3) 0.048(4) 0.046(3)
F35 0.095(5) 0.059(4) 0.070(4) 0.021(3) 0.048(4) 0.046(3)
F36 0.095(5) 0.059(4) 0.070(4) 0.021(3) 0.048(4) 0.046(3)
F37 0.125(6) 0.081(5) 0.064(5) 0.010(4) 0.016(5) 0.020(5)
F38 0.125(6) 0.081(5) 0.064(5) 0.010(4) 0.016(5) 0.020(5)
F39 0.125(6) 0.081(5) 0.064(5) 0.010(4) 0.016(5) 0.020(5)
F40 0.065(8) 0.117(9) 0.156(13) 0.087(10) 0.080(8) 0.019(7)
F41 0.065(8) 0.117(9) 0.156(13) 0.087(10) 0.080(8) 0.019(7)
F42 0.065(8) 0.117(9) 0.156(13) 0.087(10) 0.080(8) 0.019(7)
F40B 0.065(8) 0.117(9) 0.156(13) 0.087(10) 0.080(8) 0.019(7)
F41B 0.065(8) 0.117(9) 0.156(13) 0.087(10) 0.080(8) 0.019(7)
F42B 0.065(8) 0.117(9) 0.156(13) 0.087(10) 0.080(8) 0.019(7)
F43 0.172(8) 0.146(7) 0.133(7) 0.118(6) 0.082(6) 0.074(6)
F44 0.172(8) 0.146(7) 0.133(7) 0.118(6) 0.082(6) 0.074(6)
F45 0.172(8) 0.146(7) 0.133(7) 0.118(6) 0.082(6) 0.074(6)
F46 0.061(6) 0.067(6) 0.060(7) 0.007(5) 0.018(5) -0.002(4)
F47 0.061(6) 0.067(6) 0.060(7) 0.007(5) 0.018(5) -0.002(4)
F48 0.061(6) 0.067(6) 0.060(7) 0.007(5) 0.018(5) -0.002(4)
F46B 0.061(6) 0.067(6) 0.060(7) 0.007(5) 0.018(5) -0.002(4)
F47B 0.061(6) 0.067(6) 0.060(7) 0.007(5) 0.018(5) -0.002(4)
F48B 0.061(6) 0.067(6) 0.060(7) 0.007(5) 0.018(5) -0.002(4)
Ir1 0.0221(3) 0.0318(3) 0.0403(4) 0.0203(3) 0.0136(2) 0.0085(2)
Ir2 0.0221(3) 0.0253(3) 0.0347(3) 0.0128(2) 0.0077(2) 0.0056(2)
Ir3 0.0274(3) 0.0297(3) 0.0281(3) 0.0147(2) 0.0083(2) 0.0085(2)
Ir4 0.0387(3) 0.0354(3) 0.0361(4) 0.0130(3) 0.0132(3) 0.0118(3)
N1 0.047(8) 0.046(7) 0.056(9) 0.031(7) 0.027(7) 0.018(6)
N2 0.030(6) 0.033(6) 0.039(7) 0.021(6) 0.021(6) 0.016(5)
N3 0.035(7) 0.055(8) 0.029(7) 0.023(6) 0.010(6) 0.015(6)
N4 0.047(7) 0.030(6) 0.042(8) 0.015(6) 0.021(6) 0.014(6)
Cl1 0.0384(19) 0.0309(17) 0.044(2) 0.0213(16) 0.0211(17) 0.0151(15)
Cl2 0.051(2) 0.048(2) 0.050(2) 0.0297(19) 0.0283(19) 0.0255(18)
Cl3 0.280(12) 0.071(4) 0.143(8) 0.037(5) 0.030(8) 0.045(6)
Cl4 0.286(12) 0.230(10) 0.148(8) 0.119(8) 0.100(8) 0.214(10)
Cl5 0.087(4) 0.121(4) 0.068(4) 0.059(3) 0.041(3) 0.054(3)
Cl6 0.139(6) 0.125(6) 0.186(9) 0.019(6) 0.115(6) 0.040(5)

loop_
_atom_type_symbol
_atom_type_description
_atom_type_scat_dispersion_real
_atom_type_scat_dispersion_imag
_atom_type_scat_source
C C 0.0033 0.0016 'International Tables Vol C Tables 4.2.6.8 and 6.1.1.4'
H H 0.0000 0.0000 'International Tables Vol C Tables 4.2.6.8 and 6.1.1.4'
B B 0.0013 0.0007 'International Tables Vol C Tables 4.2.6.8 and 6.1.1.4'
F F 0.0171 0.0103 'International Tables Vol C Tables 4.2.6.8 and 6.1.1.4'
Ir Ir -1.4442 7.9887 'International Tables Vol C Tables 4.2.6.8 and 6.1.1.4'
N N 0.0061 0.0033 'International Tables Vol C Tables 4.2.6.8 and 6.1.1.4'
Cl Cl 0.1484 0.1585 'International Tables Vol C Tables 4.2.6.8 and 6.1.1.4'

loop_
_geom_angle_atom_site_label_1
_geom_angle_atom_site_label_2
_geom_angle_atom_site_label_3
_geom_angle
N1 C1 C2 121.3(15)
N1 C1 H1 119.3
C2 C1 H1 119.3
C3 C2 C1 122.0(17)
C3 C2 H2 119.0
C1 C2 H2 119.0
C2 C3 C4 118.6(16)
C2 C3 H3 120.7
C4 C3 H3 120.7
C3 C4 C5 121.3(14)
C3 C4 H4 119.4
C5 C4 H4 119.4
N1 C5 C6 117.1(13)
N1 C5 C4 118.1(16)
C6 C5 C4 124.7(13)
C11 C6 C5 112.8(12)
C11 C6 C7 118.6(15)
C5 C6 C7 128.6(14)
C8 C7 C6 122.3(15)
C8 C7 H7 118.9
C6 C7 H7 118.9
C7 C8 C9 119.0(14)
C7 C8 H8 120.5
C9 C8 H8 120.5
C8 C9 C10 119.0(15)
C8 C9 H9 120.5
C10 C9 H9 120.5
C11 C10 C9 122.5(14)
C11 C10 H10 118.8
C9 C10 H10 118.8
C10 C11 C6 118.6(12)
C10 C11 Ir1 124.4(10)
C6 C11 Ir1 116.9(10)
C16 C12 C17 127.7(16)
C16 C12 C13 106.9(12)
C17 C12 C13 125.3(14)
C16 C12 Ir1 72.2(8)
C17 C12 Ir1 126.5(11)
C13 C12 Ir1 69.1(8)
C14 C13 C12 107.8(13)
C14 C13 C18 129.0(16)
C12 C13 C18 122.8(14)
C14 C13 Ir1 73.9(8)
C12 C13 Ir1 70.6(8)
C18 C13 Ir1 126.2(10)
C15 C14 C13 107.7(15)
C15 C14 C19 124.0(15)
C13 C14 C19 127.5(16)
C15 C14 Ir1 73.8(9)
C13 C14 Ir1 67.4(8)
C19 C14 Ir1 132.6(11)
C14 C15 C16 111.9(13)
C14 C15 C20 128.1(17)
C16 C15 C20 119.7(16)
C14 C15 Ir1 70.6(8)
C16 C15 Ir1 68.7(8)
C20 C15 Ir1 123.6(10)
C21 C16 C12 128.9(16)
C21 C16 C15 125.1(15)
C12 C16 C15 105.6(14)
C21 C16 Ir1 127.6(11)
C12 C16 Ir1 68.9(8)
C15 C16 Ir1 73.3(8)
C12 C17 H17A 109.5
C12 C17 H17B 109.5
H17A C17 H17B 109.5
C12 C17 H17C 109.5
H17A C17 H17C 109.5
H17B C17 H17C 109.5
C13 C18 H18A 109.5
C13 C18 H18B 109.5
H18A C18 H18B 109.5
C13 C18 H18C 109.5
H18A C18 H18C 109.5
H18B C18 H18C 109.5
C14 C19 H19A 109.5
C14 C19 H19B 109.5
H19A C19 H19B 109.5
C14 C19 H19C 109.5
H19A C19 H19C 109.5
H19B C19 H19C 109.5
C15 C20 H20A 109.5
C15 C20 H20B 109.5
H20A C20 H20B 109.5
C15 C20 H20C 109.5
H20A C20 H20C 109.5
H20B C20 H20C 109.5
C16 C21 H21A 109.5
C16 C21 H21B 109.5
H21A C21 H21B 109.5
C16 C21 H21C 109.5
H21A C21 H21C 109.5
H21B C21 H21C 109.5
N2 C22 C23 122.9(13)
N2 C22 H22 118.5
C23 C22 H22 118.5
C22 C23 C24 120.0(14)
C22 C23 H23 120.0
C24 C23 H23 120.0
C23 C24 C25 117.1(13)
C23 C24 H24 121.4
C25 C24 H24 121.4
C26 C25 C24 122.1(14)
C26 C25 H25 119.0
C24 C25 H25 119.0
C25 C26 N2 119.9(13)
C25 C26 C27 127.0(13)
N2 C26 C27 113.0(11)
C32 C27 C26 115.8(12)
C32 C27 C28 118.3(12)
C26 C27 C28 125.5(12)
C29 C28 C27 119.8(13)
C29 C28 H28 120.1
C27 C28 H28 120.1
C28 C29 C30 122.4(14)
C28 C29 H29 118.8
C30 C29 H29 118.8
C31 C30 C29 118.9(15)
C31 C30 H30 120.5
C29 C30 H30 120.5
C30 C31 C32 122.2(14)
C30 C31 H31 118.9
C32 C31 H31 118.9
C27 C32 C31 118.3(13)
C27 C32 Ir2 114.8(10)
C31 C32 Ir2 126.4(10)
C34 C33 C38 125.9(16)
C34 C33 C37 110.0(13)
C38 C33 C37 124.1(15)
C34 C33 Ir2 70.0(8)
C38 C33 Ir2 124.2(10)
C37 C33 Ir2 73.8(8)
C33 C34 C39 128.8(15)
C33 C34 C35 107.4(14)
C39 C34 C35 123.2(15)
C33 C34 Ir2 72.3(8)
C39 C34 Ir2 128.5(10)
C35 C34 Ir2 71.3(8)
C36 C35 C34 108.8(13)
C36 C35 C40 129.7(15)
C34 C35 C40 120.7(16)
C36 C35 Ir2 75.0(8)
C34 C35 Ir2 68.8(7)
C40 C35 Ir2 129.3(10)
C35 C36 C37 109.8(13)
C35 C36 C41 129.2(14)
C37 C36 C41 120.9(15)
C35 C36 Ir2 68.5(8)
C37 C36 Ir2 71.3(8)
C41 C36 Ir2 124.5(10)
C36 C37 C33 103.9(13)
C36 C37 C42 127.7(15)
C33 C37 C42 128.4(14)
C36 C37 Ir2 70.7(8)
C33 C37 Ir2 66.9(8)
C42 C37 Ir2 127.5(11)
C33 C38 H38A 109.5
C33 C38 H38B 109.5
H38A C38 H38B 109.5
C33 C38 H38C 109.5
H38A C38 H38C 109.5
H38B C38 H38C 109.5
C34 C39 H39A 109.5
C34 C39 H39B 109.5
H39A C39 H39B 109.5
C34 C39 H39C 109.5
H39A C39 H39C 109.5
H39B C39 H39C 109.5
C35 C40 H40A 109.5
C35 C40 H40B 109.5
H40A C40 H40B 109.5
C35 C40 H40C 109.5
H40A C40 H40C 109.5
H40B C40 H40C 109.5
C36 C41 H41A 109.5
C36 C41 H41B 109.5
H41A C41 H41B 109.5
C36 C41 H41C 109.5
H41A C41 H41C 109.5
H41B C41 H41C 109.5
C37 C42 H42A 109.5
C37 C42 H42B 109.5
H42A C42 H42B 109.5
C37 C42 H42C 109.5
H42A C42 H42C 109.5
H42B C42 H42C 109.5
C44 C43 N3 125.5(15)
C44 C43 H43 117.3
N3 C43 H43 117.3
C43 C44 C45 116.0(15)
C43 C44 H44 122.0
C45 C44 H44 122.0
C46 C45 C44 122.1(14)
C46 C45 H45 119.0
C44 C45 H45 119.0
C45 C46 C47 118.5(14)
C45 C46 H46 120.8
C47 C46 H46 120.8
N3 C47 C46 120.7(13)
N3 C47 C48 113.6(12)
C46 C47 C48 125.7(13)
C53 C48 C47 115.1(12)
C53 C48 C49 118.7(13)
C47 C48 C49 126.2(13)
C50 C49 C48 120.3(15)
C50 C49 H49 119.9
C48 C49 H49 119.9
C49 C50 C51 121.5(16)
C49 C50 H50 119.2
C51 C50 H50 119.2
C52 C51 C50 118.7(17)
C52 C51 H51 120.7
C50 C51 H51 120.7
C51 C52 C53 124.2(17)
C51 C52 H52 117.9
C53 C52 H52 117.9
C52 C53 C48 116.5(13)
C52 C53 Ir3 127.9(11)
C48 C53 Ir3 115.5(10)
C58 C54 C55 111.0(12)
C58 C54 C59 124.9(15)
C55 C54 C59 124.1(15)
C58 C54 Ir3 72.6(8)
C55 C54 Ir3 67.4(8)
C59 C54 Ir3 128.1(11)
C54 C55 C56 108.6(11)
C54 C55 C60 126.1(15)
C56 C55 C60 124.7(15)
C54 C55 Ir3 75.0(9)
C56 C55 Ir3 71.9(8)
C60 C55 Ir3 125.9(11)
C55 C56 C57 106.9(12)
C55 C56 C61 125.0(12)
C57 C56 C61 127.8(13)
C55 C56 Ir3 68.9(8)
C57 C56 Ir3 70.8(8)
C61 C56 Ir3 130.0(10)
C56 C57 C62 128.5(13)
C56 C57 C58 106.5(12)
C62 C57 C58 124.9(13)
C56 C57 Ir3 70.4(8)
C62 C57 Ir3 126.0(10)
C58 C57 Ir3 72.4(8)
C54 C58 C63 132.1(15)
C54 C58 C57 106.8(13)
C63 C58 C57 120.9(13)
C54 C58 Ir3 71.6(8)
C63 C58 Ir3 129.7(11)
C57 C58 Ir3 67.7(8)
C54 C59 H59A 109.5
C54 C59 H59B 109.5
H59A C59 H59B 109.5
C54 C59 H59C 109.5
H59A C59 H59C 109.5
H59B C59 H59C 109.5
C55 C60 H60A 109.5
C55 C60 H60B 109.5
H60A C60 H60B 109.5
C55 C60 H60C 109.5
H60A C60 H60C 109.5
H60B C60 H60C 109.5
C56 C61 H61A 109.5
C56 C61 H61B 109.5
H61A C61 H61B 109.5
C56 C61 H61C 109.5
H61A C61 H61C 109.5
H61B C61 H61C 109.5
C57 C62 H62A 109.5
C57 C62 H62B 109.5
H62A C62 H62B 109.5
C57 C62 H62C 109.5
H62A C62 H62C 109.5
H62B C62 H62C 109.5
C58 C63 H63A 109.5
C58 C63 H63B 109.5
H63A C63 H63B 109.5
C58 C63 H63C 109.5
H63A C63 H63C 109.5
H63B C63 H63C 109.5
N4 C64 C65 122.8(15)
N4 C64 H64 118.6
C65 C64 H64 118.6
C66 C65 C64 117.4(15)
C66 C65 H65 121.3
C64 C65 H65 121.3
C65 C66 C67 120.2(15)
C65 C66 H66 119.9
C67 C66 H66 119.9
C66 C67 C68 119.7(14)
C66 C67 H67 120.2
C68 C67 H67 120.2
N4 C68 C67 117.4(14)
N4 C68 C69 115.7(13)
C67 C68 C69 126.6(13)
C74 C69 C70 124.7(15)
C74 C69 C68 112.4(13)
C70 C69 C68 122.7(14)
C71 C70 C69 119.8(17)
C71 C70 H70 120.1
C69 C70 H70 120.1
C72 C71 C70 115.8(16)
C72 C71 H71 122.1
C70 C71 H71 122.1
C71 C72 C73 123.4(16)
C71 C72 H72 118.3
C73 C72 H72 118.3
C74 C73 C72 122.4(16)
C74 C73 H73 118.8
C72 C73 H73 118.8
C69 C74 C73 113.8(14)
C69 C74 Ir4 116.5(10)
C73 C74 Ir4 129.4(12)
C76 C75 C80 128.2(14)
C76 C75 C79 105.6(14)
C80 C75 C79 125.5(15)
C76 C75 Ir4 75.1(9)
C80 C75 Ir4 126.7(11)
C79 C75 Ir4 70.6(8)
C77 C76 C75 109.8(13)
C77 C76 C81 128.0(15)
C75 C76 C81 122.1(15)
C77 C76 Ir4 73.6(8)
C75 C76 Ir4 66.8(8)
C81 C76 Ir4 127.8(10)
C76 C77 C78 107.6(14)
C76 C77 C82 127.8(16)
C78 C77 C82 124.4(15)
C76 C77 Ir4 70.5(8)
C78 C77 Ir4 66.0(8)
C82 C77 Ir4 125.2(12)
C79 C78 C77 110.8(13)
C79 C78 C83 126.8(15)
C77 C78 C83 120.9(15)
C79 C78 Ir4 71.8(8)
C77 C78 Ir4 76.7(8)
C83 C78 Ir4 129.9(10)
C78 C79 C84 130.4(15)
C78 C79 C75 105.6(14)
C84 C79 C75 124.0(16)
C78 C79 Ir4 70.3(9)
C84 C79 Ir4 127.1(11)
C75 C79 Ir4 68.4(8)
C75 C80 H80A 109.5
C75 C80 H80B 109.5
H80A C80 H80B 109.5
C75 C80 H80C 109.5
H80A C80 H80C 109.5
H80B C80 H80C 109.5
C76 C81 H81A 109.5
C76 C81 H81B 109.5
H81A C81 H81B 109.5
C76 C81 H81C 109.5
H81A C81 H81C 109.5
H81B C81 H81C 109.5
C77 C82 H82A 109.5
C77 C82 H82B 109.5
H82A C82 H82B 109.5
C77 C82 H82C 109.5
H82A C82 H82C 109.5
H82B C82 H82C 109.5
C78 C83 H83A 109.5
C78 C83 H83B 109.5
H83A C83 H83B 109.5
C78 C83 H83C 109.5
H83A C83 H83C 109.5
H83B C83 H83C 109.5
C79 C84 H84A 109.5
C79 C84 H84B 109.5
H84A C84 H84B 109.5
C79 C84 H84C 109.5
H84A C84 H84C 109.5
H84B C84 H84C 109.5
C90 C85 C86 114.1(13)
C90 C85 B1 122.4(12)
C86 C85 B1 122.9(12)
C87 C86 C85 124.2(14)
C87 C86 H86 117.9
C85 C86 H86 117.9
C88 C87 C86 118.5(13)
C88 C87 C91 121.4(14)
C86 C87 C91 120.0(15)
C89 C88 C87 121.0(14)
C89 C88 H88 119.5
C87 C88 H88 119.5
C88 C89 C90 119.0(14)
C88 C89 C92 121.4(14)
C90 C89 C92 119.4(14)
C85 C90 C89 122.8(13)
C85 C90 H90 118.6
C89 C90 H90 118.6
F3 C91 F2 110.0(18)
F3 C91 F1 101.7(17)
F2 C91 F1 101.7(16)
F3 C91 C87 116.2(16)
F2 C91 C87 112.3(16)
F1 C91 C87 113.7(17)
F5 C92 F6 109.2(15)
F5 C92 F4 99.8(14)
F6 C92 F4 99.3(14)
F5 C92 C89 116.4(14)
F6 C92 C89 116.5(14)
F4 C92 C89 113.2(13)
C98 C93 C94 117.1(11)
C98 C93 B1 123.4(10)
C94 C93 B1 119.3(11)
C93 C94 C95 119.8(12)
C93 C94 H94 120.1
C95 C94 H94 120.1
C96 C95 C94 121.4(12)
C96 C95 C99 121.8(12)
C94 C95 C99 116.7(12)
C95 C96 C97 117.3(12)
C95 C96 H96 121.3
C97 C96 H96 121.3
C98 C97 C96 123.6(12)
C98 C97 C100 117.7(12)
C96 C97 C100 118.5(12)
C97 C98 C93 120.8(11)
C97 C98 H98 119.6
C93 C98 H98 119.6
F9 C99 F8 109.7(16)
F9 C99 F7 101.9(15)
F8 C99 F7 103.0(14)
F9 C99 C95 114.6(14)
F8 C99 C95 115.0(14)
F7 C99 C95 111.3(14)
F12 C100 F11 108.4(17)
F12 C100 F10 100.9(13)
F11 C100 F10 98.6(12)
F12 C100 C97 118.8(13)
F11 C100 C97 117.0(13)
F10 C100 C97 110.0(16)
C102 C101 C106 117.9(11)
C102 C101 B1 122.1(11)
C106 C101 B1 119.8(11)
C103 C102 C101 123.0(12)
C103 C102 H102 118.5
C101 C102 H102 118.5
C102 C103 C104 120.4(13)
C102 C103 C107 119.2(13)
C104 C103 C107 120.4(12)
C103 C104 C105 119.5(13)
C103 C104 H104 120.3
C105 C104 H104 120.3
C104 C105 C106 119.5(12)
C104 C105 C108 121.4(12)
C106 C105 C108 118.9(13)
C101 C106 C105 119.7(12)
C101 C106 H106 120.1
C105 C106 H106 120.1
F13 C107 F15 121(2)
F14B C107 F13B 113(2)
F14B C107 F15B 112(2)
F13B C107 F15B 91(3)
F13 C107 C103 120.3(18)
F14B C107 C103 122(2)
F15 C107 C103 115.1(15)
F13B C107 C103 104.8(18)
F15B C107 C103 110.7(17)
F13 C107 F14 95.0(18)
F15 C107 F14 88.1(17)
C103 C107 F14 105.9(18)
F17 C108 F18 106.2(13)
F17 C108 F16 106.7(11)
F18 C108 F16 104.5(11)
F17 C108 C105 113.8(11)
F18 C108 C105 112.7(12)
F16 C108 C105 112.2(13)
C110 C109 C114 115.1(12)
C110 C109 B1 122.0(11)
C114 C109 B1 122.5(12)
C109 C110 C111 121.1(13)
C109 C110 H110 119.4
C111 C110 H110 119.4
C112 C111 C110 123.7(15)
C112 C111 C115 119.7(15)
C110 C111 C115 116.0(14)
C111 C112 C113 117.5(15)
C111 C112 H112 121.2
C113 C112 H112 121.2
C114 C113 C112 121.1(14)
C114 C113 C116 117.1(17)
C112 C113 C116 121.8(15)
C113 C114 C109 121.3(14)
C113 C114 H114 119.3
C109 C114 H114 119.3
F20 C115 F21 109.5(13)
F20 C115 F19 102.1(17)
F21 C115 F19 104.2(15)
F20 C115 C111 116.5(15)
F21 C115 C111 112.9(16)
F19 C115 C111 110.5(13)
F23 C116 F24 104.8(16)
F23 C116 F22 104.3(12)
F24 C116 F22 102.3(12)
F23 C116 C113 115.1(12)
F24 C116 C113 115.8(13)
F22 C116 C113 113.0(17)
C118 C117 C122 116.2(11)
C118 C117 B2 121.0(11)
C122 C117 B2 122.5(10)
C117 C118 C119 119.9(11)
C117 C118 H118 120.0
C119 C118 H118 120.0
C120 C119 C118 122.4(11)
C120 C119 C123 120.4(12)
C118 C119 C123 116.7(12)
C119 C120 C121 118.1(12)
C119 C120 H120 120.9
C121 C120 H120 120.9
C122 C121 C120 119.7(11)
C122 C121 C124 120.4(12)
C120 C121 C124 119.9(12)
C121 C122 C117 123.6(11)
C121 C122 H122 118.2
C117 C122 H122 118.2
F25 C123 F27 111.8(17)
F25 C123 F26 99.7(12)
F27 C123 F26 99.3(12)
F25 C123 C119 119.6(13)
F27 C123 C119 114.8(12)
F26 C123 C119 108.2(16)
F28 C124 F29 102.7(15)
F28 C124 F30 109.6(15)
F29 C124 F30 101.6(15)
F30B C124 F28B 107(2)
F30B C124 F29B 112(2)
F28B C124 F29B 95(2)
F30B C124 C121 117.7(18)
F28 C124 C121 112.7(14)
F29 C124 C121 115.7(14)
F30 C124 C121 113.6(14)
F28B C124 C121 114.6(17)
F29B C124 C121 109.0(18)
C130 C125 C126 116.7(11)
C130 C125 B2 121.7(11)
C126 C125 B2 121.1(11)
C127 C126 C125 122.8(12)
C127 C126 H126 118.6
C125 C126 H126 118.6
C126 C127 C128 120.5(12)
C126 C127 C131 123.0(12)
C128 C127 C131 116.5(12)
C129 C128 C127 117.9(11)
C129 C128 H128 121.0
C127 C128 H128 121.0
C128 C129 C130 120.8(12)
C128 C129 C132 120.9(11)
C130 C129 C132 118.3(12)
C125 C130 C129 121.2(12)
C125 C130 H130 119.4
C129 C130 H130 119.4
F32 C131 F31 101.6(14)
F32 C131 F33 90.1(13)
F31 C131 F33 114.0(15)
F32B C131 F31B 126(2)
F32 C131 C127 119.7(13)
F31 C131 C127 114.6(12)
F33 C131 C127 114.1(13)
F32B C131 C127 112.5(17)
F31B C131 C127 113.4(15)
F32B C131 F33B 90(2)
F31B C131 F33B 96(2)
C127 C131 F33B 113.9(16)
F34 C132 F36 106.9(11)
F34 C132 F35 106.6(12)
F36 C132 F35 104.0(13)
F34 C132 C129 112.4(12)
F36 C132 C129 113.2(12)
F35 C132 C129 113.1(11)
C134 C133 C138 116.5(11)
C134 C133 B2 120.5(11)
C138 C133 B2 122.8(12)
C135 C134 C133 121.4(13)
C135 C134 H134 119.3
C133 C134 H134 119.3
C136 C135 C134 123.3(15)
C136 C135 C139 119.2(14)
C134 C135 C139 117.5(15)
C135 C136 C137 115.3(14)
C135 C136 H136 122.4
C137 C136 H136 122.4
C138 C137 C136 122.8(14)
C138 C137 C140 119.4(17)
C136 C137 C140 117.9(15)
C137 C138 C133 120.7(14)
C137 C138 H138 119.6
C133 C138 H138 119.6
F37 C139 F38 102.9(19)
F37 C139 F39 105.9(13)
F38 C139 F39 101.8(14)
F37 C139 C135 115.3(14)
F38 C139 C135 116.8(13)
F39 C139 C135 112.7(17)
F41 C140 F42 112(2)
F41 C140 F40 101.4(17)
F42 C140 F40 104.5(17)
F40B C140 F42B 124(3)
F40B C140 F41B 97(2)
F42B C140 F41B 93(2)
F41 C140 C137 111.9(17)
F40B C140 C137 116(2)
F42 C140 C137 114.0(15)
F40 C140 C137 112.2(19)
F42B C140 C137 109.6(16)
F41B C140 C137 113(2)
C142 C141 C146 116.9(11)
C142 C141 B2 124.2(11)
C146 C141 B2 118.7(10)
C141 C142 C143 120.4(13)
C141 C142 H142 119.8
C143 C142 H142 119.8
C144 C143 C142 122.5(13)
C144 C143 C147 119.0(14)
C142 C143 C147 118.5(15)
C145 C144 C143 116.5(14)
C145 C144 H144 121.8
C143 C144 H144 121.8
C144 C145 C146 122.0(14)
C144 C145 C148 118.0(15)
C146 C145 C148 120.0(14)
C145 C146 C141 121.6(12)
C145 C146 H146 119.2
C141 C146 H146 119.2
F44 C147 F45 105.2(12)
F44 C147 F43 102.3(15)
F45 C147 F43 95.7(14)
F44 C147 C143 118.3(16)
F45 C147 C143 116.6(15)
F43 C147 C143 115.5(13)
F46 C148 F47 106.1(18)
F48B C148 F46B 106(3)
F46 C148 F48 106.6(19)
F47 C148 F48 106.0(15)
F48B C148 F47B 107(2)
F46B C148 F47B 104(2)
F48B C148 C145 117(2)
F46 C148 C145 112.2(14)
F47 C148 C145 114.2(18)
F46B C148 C145 113(2)
F48 C148 C145 111.2(17)
F47B C148 C145 108(2)
Cl4 C149 Cl3 112.3(13)
Cl4 C149 H14A 109.1
Cl3 C149 H14A 109.1
Cl4 C149 H14B 109.1
Cl3 C149 H14B 109.1
H14A C149 H14B 107.9
Cl5 C150 Cl6 114.3(10)
Cl5 C150 H15A 108.7
Cl6 C150 H15A 108.7
Cl5 C150 H15B 108.7
Cl6 C150 H15B 108.7
H15A C150 H15B 107.6
C109 B1 C85 116.2(11)
C109 B1 C101 104.0(10)
C85 B1 C101 114.5(10)
C109 B1 C93 110.0(10)
C85 B1 C93 102.6(10)
C101 B1 C93 109.6(10)
C117 B2 C141 102.7(9)
C117 B2 C133 111.8(10)
C141 B2 C133 115.0(10)
C117 B2 C125 110.8(10)
C141 B2 C125 111.3(10)
C133 B2 C125 105.4(9)
C11 Ir1 N1 78.9(5)
C11 Ir1 C13 98.3(5)
N1 Ir1 C13 126.2(5)
C11 Ir1 C12 125.5(5)
N1 Ir1 C12 98.7(5)
C13 Ir1 C12 40.3(6)
C11 Ir1 C16 163.4(5)
N1 Ir1 C16 106.4(5)
C13 Ir1 C16 65.7(6)
C12 Ir1 C16 38.9(5)
C11 Ir1 C14 106.9(5)
N1 Ir1 C14 163.6(5)
C13 Ir1 C14 38.7(5)
C12 Ir1 C14 65.2(6)
C16 Ir1 C14 63.9(6)
C11 Ir1 C15 139.5(6)
N1 Ir1 C15 141.6(6)
C13 Ir1 C15 62.2(5)
C12 Ir1 C15 63.1(5)
C16 Ir1 C15 38.0(5)
C14 Ir1 C15 35.6(5)
C11 Ir1 Cl1 91.8(3)
N1 Ir1 Cl1 81.7(3)
C13 Ir1 Cl1 151.6(4)
C12 Ir1 Cl1 142.2(4)
C16 Ir1 Cl1 104.4(4)
C14 Ir1 Cl1 113.0(4)
C15 Ir1 Cl1 93.2(4)
C32 Ir2 N2 78.4(5)
C32 Ir2 C34 98.1(5)
N2 Ir2 C34 124.1(5)
C32 Ir2 C33 123.7(6)
N2 Ir2 C33 99.0(4)
C34 Ir2 C33 37.7(5)
C32 Ir2 C35 107.0(6)
N2 Ir2 C35 162.8(4)
C34 Ir2 C35 39.9(5)
C33 Ir2 C35 64.2(5)
C32 Ir2 C36 140.4(5)
N2 Ir2 C36 141.2(5)
C34 Ir2 C36 63.8(6)
C33 Ir2 C36 63.7(5)
C35 Ir2 C36 36.5(5)
C32 Ir2 C37 162.2(5)
N2 Ir2 C37 106.3(5)
C34 Ir2 C37 64.9(6)
C33 Ir2 C37 39.3(5)
C35 Ir2 C37 63.7(5)
C36 Ir2 C37 38.0(5)
C32 Ir2 Cl1 93.0(4)
N2 Ir2 Cl1 81.9(3)
C34 Ir2 Cl1 153.3(4)
C33 Ir2 Cl1 142.9(5)
C35 Ir2 Cl1 113.5(4)
C36 Ir2 Cl1 92.4(4)
C37 Ir2 Cl1 104.5(4)
C53 Ir3 N3 78.6(5)
C53 Ir3 C55 111.1(5)
N3 Ir3 C55 105.7(5)
C53 Ir3 C56 96.6(5)
N3 Ir3 C56 140.5(5)
C55 Ir3 C56 39.2(5)
C53 Ir3 C57 117.6(5)
N3 Ir3 C57 163.1(5)
C55 Ir3 C57 65.2(5)
C56 Ir3 C57 38.8(5)
C53 Ir3 C54 147.8(5)
N3 Ir3 C54 100.4(5)
C55 Ir3 C54 37.6(5)
C56 Ir3 C54 63.5(5)
C57 Ir3 C54 63.5(5)
C53 Ir3 C58 157.5(6)
N3 Ir3 C58 123.7(5)
C55 Ir3 C58 63.2(5)
C56 Ir3 C58 64.8(5)
C57 Ir3 C58 39.9(5)
C54 Ir3 C58 35.9(5)
C53 Ir3 Cl2 83.6(3)
N3 Ir3 Cl2 95.0(3)
C55 Ir3 Cl2 156.4(4)
C56 Ir3 Cl2 123.7(3)
C57 Ir3 Cl2 91.9(4)
C54 Ir3 Cl2 128.2(4)
C58 Ir3 Cl2 95.9(4)
C74 Ir4 N4 78.2(5)
C74 Ir4 C75 113.0(6)
N4 Ir4 C75 100.9(5)
C74 Ir4 C78 114.6(6)
N4 Ir4 C78 163.8(5)
C75 Ir4 C78 65.5(6)
C74 Ir4 C79 95.4(6)
N4 Ir4 C79 135.4(5)
C75 Ir4 C79 41.0(5)
C78 Ir4 C79 37.9(6)
C74 Ir4 C76 151.1(6)
N4 Ir4 C76 101.5(5)
C75 Ir4 C76 38.2(6)
C78 Ir4 C76 62.4(5)
C79 Ir4 C76 64.2(5)
C74 Ir4 C77 151.7(6)
N4 Ir4 C77 129.8(5)
C75 Ir4 C77 63.2(6)
C78 Ir4 C77 37.2(5)
C79 Ir4 C77 62.8(6)
C76 Ir4 C77 35.9(5)
C74 Ir4 Cl2 94.7(5)
N4 Ir4 Cl2 83.0(3)
C75 Ir4 Cl2 152.2(4)
C78 Ir4 Cl2 104.9(4)
C79 Ir4 Cl2 141.5(4)
C76 Ir4 Cl2 114.0(4)
C77 Ir4 Cl2 93.0(4)
C1 N1 C5 118.8(14)
C1 N1 Ir1 126.9(10)
C5 N1 Ir1 114.3(11)
C22 N2 C26 117.7(11)
C22 N2 Ir2 124.6(9)
C26 N2 Ir2 117.2(8)
C43 N3 C47 117.0(12)
C43 N3 Ir3 125.9(10)
C47 N3 Ir3 117.0(9)
C68 N4 C64 121.9(13)
C68 N4 Ir4 115.4(9)
C64 N4 Ir4 122.7(10)
Ir2 Cl1 Ir1 136.53(15)
Ir4 Cl2 Ir3 137.54(15)

loop_
_geom_bond_atom_site_label_1
_geom_bond_atom_site_label_2
_geom_bond_distance
C1 N1 1.34(2)
C1 C2 1.43(2)
C1 H1 0.9500
C2 C3 1.33(2)
C2 H2 0.9500
C3 C4 1.37(2)
C3 H3 0.9500
C4 C5 1.46(2)
C4 H4 0.9500
C5 N1 1.408(18)
C5 C6 1.41(2)
C6 C11 1.401(18)
C6 C7 1.416(19)
C7 C8 1.34(2)
C7 H7 0.9500
C8 C9 1.36(2)
C8 H8 0.9500
C9 C10 1.446(19)
C9 H9 0.9500
C10 C11 1.306(19)
C10 H10 0.9500
C11 Ir1 2.045(12)
C12 C16 1.453(19)
C12 C17 1.48(2)
C12 C13 1.48(2)
C12 Ir1 2.158(13)
C13 C14 1.446(19)
C13 C18 1.52(2)
C13 Ir1 2.136(14)
C14 C15 1.37(2)
C14 C19 1.45(2)
C14 Ir1 2.223(15)
C15 C16 1.45(2)
C15 C20 1.52(2)
C15 Ir1 2.264(13)
C16 C21 1.45(2)
C16 Ir1 2.203(14)
C17 H17A 0.9800
C17 H17B 0.9800
C17 H17C 0.9800
C18 H18A 0.9800
C18 H18B 0.9800
C18 H18C 0.9800
C19 H19A 0.9800
C19 H19B 0.9800
C19 H19C 0.9800
C20 H20A 0.9800
C20 H20B 0.9800
C20 H20C 0.9800
C21 H21A 0.9800
C21 H21B 0.9800
C21 H21C 0.9800
C22 N2 1.361(16)
C22 C23 1.364(17)
C22 H22 0.9500
C23 C24 1.38(2)
C23 H23 0.9500
C24 C25 1.39(2)
C24 H24 0.9500
C25 C26 1.366(18)
C25 H25 0.9500
C26 N2 1.379(17)
C26 C27 1.445(19)
C27 C32 1.416(17)
C27 C28 1.458(19)
C28 C29 1.36(2)
C28 H28 0.9500
C29 C30 1.40(2)
C29 H29 0.9500
C30 C31 1.37(2)
C30 H30 0.9500
C31 C32 1.430(19)
C31 H31 0.9500
C32 Ir2 2.050(14)
C33 C34 1.40(2)
C33 C38 1.50(2)
C33 C37 1.50(2)
C33 Ir2 2.185(13)
C34 C39 1.47(2)
C34 C35 1.48(2)
C34 Ir2 2.155(14)
C35 C36 1.40(2)
C35 C40 1.55(2)
C35 Ir2 2.190(13)
C36 C37 1.484(19)
C36 C41 1.50(2)
C36 Ir2 2.273(14)
C37 C42 1.51(2)
C37 Ir2 2.281(14)
C38 H38A 0.9800
C38 H38B 0.9800
C38 H38C 0.9800
C39 H39A 0.9800
C39 H39B 0.9800
C39 H39C 0.9800
C40 H40A 0.9800
C40 H40B 0.9800
C40 H40C 0.9800
C41 H41A 0.9800
C41 H41B 0.9800
C41 H41C 0.9800
C42 H42A 0.9800
C42 H42B 0.9800
C42 H42C 0.9800
C43 C44 1.340(19)
C43 N3 1.361(17)
C43 H43 0.9500
C44 C45 1.39(2)
C44 H44 0.9500
C45 C46 1.36(2)
C45 H45 0.9500
C46 C47 1.397(19)
C46 H46 0.9500
C47 N3 1.368(17)
C47 C48 1.461(19)
C48 C53 1.411(19)
C48 C49 1.472(19)
C49 C50 1.29(2)
C49 H49 0.9500
C50 C51 1.41(2)
C50 H50 0.9500
C51 C52 1.35(2)
C51 H51 0.9500
C52 C53 1.372(19)
C52 H52 0.9500
C53 Ir3 2.043(13)
C54 C58 1.381(19)
C54 C55 1.41(2)
C54 C59 1.505(18)
C54 Ir3 2.236(14)
C55 C56 1.448(19)
C55 C60 1.527(19)
C55 Ir3 2.138(14)
C56 C57 1.449(18)
C56 C61 1.467(19)
C56 Ir3 2.178(13)
C57 C62 1.480(19)
C57 C58 1.51(2)
C57 Ir3 2.184(15)
C58 C63 1.46(2)
C58 Ir3 2.249(14)
C59 H59A 0.9800
C59 H59B 0.9800
C59 H59C 0.9800
C60 H60A 0.9800
C60 H60B 0.9800
C60 H60C 0.9800
C61 H61A 0.9800
C61 H61B 0.9800
C61 H61C 0.9800
C62 H62A 0.9800
C62 H62B 0.9800
C62 H62C 0.9800
C63 H63A 0.9800
C63 H63B 0.9800
C63 H63C 0.9800
C64 N4 1.368(19)
C64 C65 1.40(2)
C64 H64 0.9500
C65 C66 1.38(2)
C65 H65 0.9500
C66 C67 1.40(2)
C66 H66 0.9500
C67 C68 1.46(2)
C67 H67 0.9500
C68 N4 1.331(17)
C68 C69 1.475(19)
C69 C74 1.40(2)
C69 C70 1.44(2)
C70 C71 1.42(2)
C70 H70 0.9500
C71 C72 1.39(2)
C71 H71 0.9500
C72 C73 1.42(2)
C72 H72 0.9500
C73 C74 1.41(2)
C73 H73 0.9500
C74 Ir4 2.019(16)
C75 C76 1.44(2)
C75 C80 1.47(2)
C75 C79 1.51(2)
C75 Ir4 2.146(15)
C76 C77 1.41(2)
C76 C81 1.49(2)
C76 Ir4 2.257(14)
C77 C78 1.43(2)
C77 C82 1.51(2)
C77 Ir4 2.296(14)
C78 C79 1.41(2)
C78 C83 1.56(2)
C78 Ir4 2.156(14)
C79 C84 1.47(2)
C79 Ir4 2.176(15)
C80 H80A 0.9800
C80 H80B 0.9800
C80 H80C 0.9800
C81 H81A 0.9800
C81 H81B 0.9800
C81 H81C 0.9800
C82 H82A 0.9800
C82 H82B 0.9800
C82 H82C 0.9800
C83 H83A 0.9800
C83 H83B 0.9800
C83 H83C 0.9800
C84 H84A 0.9800
C84 H84B 0.9800
C84 H84C 0.9800
C85 C90 1.358(17)
C85 C86 1.399(19)
C85 B1 1.62(2)
C86 C87 1.361(19)
C86 H86 0.9500
C87 C88 1.359(19)
C87 C91 1.46(2)
C88 C89 1.339(19)
C88 H88 0.9500
C89 C90 1.410(19)
C89 C92 1.44(2)
C90 H90 0.9500
C91 F3 1.29(2)
C91 F2 1.29(2)
C91 F1 1.44(2)
C92 F5 1.297(19)
C92 F6 1.304(19)
C92 F4 1.329(19)
C93 C98 1.390(16)
C93 C94 1.427(16)
C93 B1 1.673(19)
C94 C95 1.430(18)
C94 H94 0.9500
C95 C96 1.365(18)
C95 C99 1.497(19)
C96 C97 1.381(18)
C96 H96 0.9500
C97 C98 1.374(17)
C97 C100 1.479(15)
C98 H98 0.9500
C99 F9 1.276(17)
C99 F8 1.31(2)
C99 F7 1.335(19)
C100 F12 1.282(18)
C100 F11 1.322(19)
C100 F10 1.39(2)
C101 C102 1.384(17)
C101 C106 1.395(17)
C101 B1 1.664(18)
C102 C103 1.368(16)
C102 H102 0.9500
C103 C104 1.375(19)
C103 C107 1.48(2)
C104 C105 1.40(2)
C104 H104 0.9500
C105 C106 1.437(17)
C105 C108 1.479(19)
C106 H106 0.9500
C107 F13 1.20(3)
C107 F14B 1.22(3)
C107 F15 1.33(2)
C107 F13B 1.43(4)
C107 F15B 1.45(3)
C107 F14 1.53(3)
C108 F17 1.306(16)
C108 F18 1.347(17)
C108 F16 1.358(15)
C109 C110 1.394(19)
C109 C114 1.422(17)
C109 B1 1.619(18)
C110 C111 1.412(19)
C110 H110 0.9500
C111 C112 1.31(2)
C111 C115 1.47(2)
C112 C113 1.40(2)
C112 H112 0.9500
C113 C114 1.398(19)
C113 C116 1.48(2)
C114 H114 0.9500
C115 F20 1.325(18)
C115 F21 1.353(17)
C115 F19 1.39(2)
C116 F23 1.338(17)
C116 F24 1.34(2)
C116 F22 1.38(2)
C117 C118 1.402(16)
C117 C122 1.411(17)
C117 B2 1.647(18)
C118 C119 1.421(17)
C118 H118 0.9500
C119 C120 1.355(18)
C119 C123 1.454(19)
C120 C121 1.421(17)
C120 H120 0.9500
C121 C122 1.363(17)
C121 C124 1.448(18)
C122 H122 0.9500
C123 F25 1.264(18)
C123 F27 1.299(17)
C123 F26 1.38(2)
C124 F30B 1.28(4)
C124 F28 1.33(2)
C124 F29 1.34(2)
C124 F30 1.35(2)
C124 F28B 1.38(4)
C124 F29B 1.41(4)
C125 C130 1.392(16)
C125 C126 1.396(17)
C125 B2 1.654(17)
C126 C127 1.342(16)
C126 H126 0.9500
C127 C128 1.429(18)
C127 C131 1.448(18)
C128 C129 1.360(18)
C128 H128 0.9500
C129 C130 1.405(15)
C129 C132 1.502(19)
C130 H130 0.9500
C131 F32 1.32(2)
C131 F31 1.32(2)
C131 F33 1.33(2)
C131 F32B 1.37(4)
C131 F31B 1.42(4)
C131 F33B 1.47(4)
C132 F34 1.309(16)
C132 F36 1.314(16)
C132 F35 1.349(17)
C133 C134 1.388(18)
C133 C138 1.392(17)
C133 B2 1.652(18)
C134 C135 1.374(17)
C134 H134 0.9500
C135 C136 1.37(2)
C135 C139 1.48(2)
C136 C137 1.39(2)
C136 H136 0.9500
C137 C138 1.385(18)
C137 C140 1.50(2)
C138 H138 0.9500
C139 F37 1.270(18)
C139 F38 1.32(2)
C139 F39 1.345(18)
C140 F41 1.26(2)
C140 F40B 1.29(4)
C140 F42 1.32(3)
C140 F40 1.37(2)
C140 F42B 1.39(4)
C140 F41B 1.44(4)
C141 C142 1.382(17)
C141 C146 1.414(17)
C141 B2 1.649(19)
C142 C143 1.419(19)
C142 H142 0.9500
C143 C144 1.40(2)
C143 C147 1.43(2)
C144 C145 1.37(2)
C144 H144 0.9500
C145 C146 1.406(17)
C145 C148 1.47(2)
C146 H146 0.9500
C147 F44 1.284(19)
C147 F45 1.341(19)
C147 F43 1.38(2)
C148 F48B 1.28(4)
C148 F46 1.32(2)
C148 F47 1.33(2)
C148 F46B 1.34(4)
C148 F48 1.37(3)
C148 F47B 1.42(4)
C149 Cl4 1.68(3)
C149 Cl3 1.70(3)
C149 H14A 0.9900
C149 H14B 0.9900
C150 Cl5 1.68(2)
C150 Cl6 1.715(19)
C150 H15A 0.9900
C150 H15B 0.9900
Ir1 N1 2.046(13)
Ir1 Cl1 2.446(3)
Ir2 N2 2.075(10)
Ir2 Cl1 2.444(3)
Ir3 N3 2.073(11)
Ir3 Cl2 2.479(3)
Ir4 N4 2.085(12)
Ir4 Cl2 2.441(4)

loop_
_geom_torsion_atom_site_label_1
_geom_torsion_atom_site_label_2
_geom_torsion_atom_site_label_3
_geom_torsion_atom_site_label_4
_geom_torsion
N1 C1 C2 C3 -1(3)
C1 C2 C3 C4 0(3)
C2 C3 C4 C5 1(2)
C3 C4 C5 N1 -0.3(19)
C3 C4 C5 C6 174.8(13)
N1 C5 C6 C11 1.3(17)
C4 C5 C6 C11 -173.8(12)
N1 C5 C6 C7 -179.3(12)
C4 C5 C6 C7 6(2)
C11 C6 C7 C8 -2.1(19)
C5 C6 C7 C8 178.6(13)
C6 C7 C8 C9 1(2)
C7 C8 C9 C10 1(2)
C8 C9 C10 C11 -3(2)
C9 C10 C11 C6 2(2)
C9 C10 C11 Ir1 -175.1(10)
C5 C6 C11 C10 180.0(12)
C7 C6 C11 C10 0.6(18)
C5 C6 C11 Ir1 -3.0(14)
C7 C6 C11 Ir1 177.6(9)
C16 C12 C13 C14 -2.3(15)
C17 C12 C13 C14 174.3(14)
Ir1 C12 C13 C14 -65.1(9)
C16 C12 C13 C18 -176.0(12)
C17 C12 C13 C18 1(2)
Ir1 C12 C13 C18 121.2(13)
C16 C12 C13 Ir1 62.8(9)
C17 C12 C13 Ir1 -120.6(14)
C12 C13 C14 C15 -0.4(15)
C18 C13 C14 C15 172.8(14)
Ir1 C13 C14 C15 -63.3(10)
C12 C13 C14 C19 -169.8(14)
C18 C13 C14 C19 3(2)
Ir1 C13 C14 C19 127.2(15)
C12 C13 C14 Ir1 63.0(9)
C18 C13 C14 Ir1 -123.9(15)
C13 C14 C15 C16 3.0(16)
C19 C14 C15 C16 172.9(14)
Ir1 C14 C15 C16 -56.2(10)
C13 C14 C15 C20 177.2(13)
C19 C14 C15 C20 -13(2)
Ir1 C14 C15 C20 117.9(15)
C13 C14 C15 Ir1 59.2(9)
C19 C14 C15 Ir1 -130.9(15)
C17 C12 C16 C21 1(3)
C13 C12 C16 C21 177.3(14)
Ir1 C12 C16 C21 -122.0(16)
C17 C12 C16 C15 -172.6(14)
C13 C12 C16 C15 4.0(14)
Ir1 C12 C16 C15 64.7(9)
C17 C12 C16 Ir1 122.7(15)
C13 C12 C16 Ir1 -60.7(9)
C14 C15 C16 C21 -178.1(14)
C20 C15 C16 C21 7(2)
Ir1 C15 C16 C21 124.6(15)
C14 C15 C16 C12 -4.5(16)
C20 C15 C16 C12 -179.1(12)
Ir1 C15 C16 C12 -61.7(9)
C14 C15 C16 Ir1 57.2(10)
C20 C15 C16 Ir1 -117.5(12)
N2 C22 C23 C24 0(2)
C22 C23 C24 C25 3(2)
C23 C24 C25 C26 -1(2)
C24 C25 C26 N2 -4(2)
C24 C25 C26 C27 175.7(13)
C25 C26 C27 C32 -172.3(12)
N2 C26 C27 C32 7.1(16)
C25 C26 C27 C28 1(2)
N2 C26 C27 C28 -179.9(12)
C32 C27 C28 C29 -2.2(19)
C26 C27 C28 C29 -175.0(13)
C27 C28 C29 C30 0(2)
C28 C29 C30 C31 0(2)
C29 C30 C31 C32 2(2)
C26 C27 C32 C31 177.4(11)
C28 C27 C32 C31 3.9(18)
C26 C27 C32 Ir2 -10.2(15)
C28 C27 C32 Ir2 176.2(9)
C30 C31 C32 C27 -4(2)
C30 C31 C32 Ir2 -175.4(10)
C38 C33 C34 C39 7(2)
C37 C33 C34 C39 -171.0(14)
Ir2 C33 C34 C39 125.6(15)
C38 C33 C34 C35 178.5(13)
C37 C33 C34 C35 0.3(15)
Ir2 C33 C34 C35 -63.1(9)
C38 C33 C34 Ir2 -118.4(14)
C37 C33 C34 Ir2 63.4(9)
C33 C34 C35 C36 -1.1(15)
C39 C34 C35 C36 170.8(13)
Ir2 C34 C35 C36 -64.8(10)
C33 C34 C35 C40 -172.2(12)
C39 C34 C35 C40 0(2)
Ir2 C34 C35 C40 124.1(13)
C33 C34 C35 Ir2 63.7(9)
C39 C34 C35 Ir2 -124.4(14)
C34 C35 C36 C37 1.5(15)
C40 C35 C36 C37 171.5(14)
Ir2 C35 C36 C37 -59.4(9)
C34 C35 C36 C41 178.5(14)
C40 C35 C36 C41 -11(2)
Ir2 C35 C36 C41 117.6(15)
C34 C35 C36 Ir2 60.9(9)
C40 C35 C36 Ir2 -129.1(15)
C35 C36 C37 C33 -1.3(14)
C41 C36 C37 C33 -178.6(12)
Ir2 C36 C37 C33 -59.0(8)
C35 C36 C37 C42 -179.3(14)
C41 C36 C37 C42 3(2)
Ir2 C36 C37 C42 123.0(15)
C35 C36 C37 Ir2 57.7(10)
C41 C36 C37 Ir2 -119.6(13)
C34 C33 C37 C36 0.6(14)
C38 C33 C37 C36 -177.7(13)
Ir2 C33 C37 C36 61.6(8)
C34 C33 C37 C42 178.6(14)
C38 C33 C37 C42 0(2)
Ir2 C33 C37 C42 -120.4(15)
C34 C33 C37 Ir2 -61.0(9)
C38 C33 C37 Ir2 120.7(14)
N3 C43 C44 C45 6(2)
C43 C44 C45 C46 -1(2)
C44 C45 C46 C47 -2(2)
C45 C46 C47 N3 1(2)
C45 C46 C47 C48 -175.8(14)
N3 C47 C48 C53 -2.2(17)
C46 C47 C48 C53 175.2(13)
N3 C47 C48 C49 176.3(13)
C46 C47 C48 C49 -6(2)
C53 C48 C49 C50 3(2)
C47 C48 C49 C50 -175.8(16)
C48 C49 C50 C51 -1(3)
C49 C50 C51 C52 1(3)
C50 C51 C52 C53 -3(3)
C51 C52 C53 C48 4(2)
C51 C52 C53 Ir3 179.1(13)
C47 C48 C53 C52 174.8(13)
C49 C48 C53 C52 -3.9(19)
C47 C48 C53 Ir3 -0.9(15)
C49 C48 C53 Ir3 -179.5(10)
C58 C54 C55 C56 -5.0(17)
C59 C54 C55 C56 173.7(14)
Ir3 C54 C55 C56 -64.5(9)
C58 C54 C55 C60 -176.6(14)
C59 C54 C55 C60 2(2)
Ir3 C54 C55 C60 123.8(16)
C58 C54 C55 Ir3 59.6(11)
C59 C54 C55 Ir3 -121.7(15)
C54 C55 C56 C57 5.6(16)
C60 C55 C56 C57 177.4(14)
Ir3 C55 C56 C57 -61.0(9)
C54 C55 C56 C61 -168.7(14)
C60 C55 C56 C61 3(2)
Ir3 C55 C56 C61 124.8(14)
C54 C55 C56 Ir3 66.6(10)
C60 C55 C56 Ir3 -121.6(15)
C55 C56 C57 C62 -179.3(14)
C61 C56 C57 C62 -5(2)
Ir3 C56 C57 C62 120.9(15)
C55 C56 C57 C58 -4.1(15)
C61 C56 C57 C58 169.9(14)
Ir3 C56 C57 C58 -63.8(9)
C55 C56 C57 Ir3 59.7(9)
C61 C56 C57 Ir3 -126.2(15)
C55 C54 C58 C63 176.1(16)
C59 C54 C58 C63 -3(3)
Ir3 C54 C58 C63 -127.3(17)
C55 C54 C58 C57 2.3(17)
C59 C54 C58 C57 -176.4(14)
Ir3 C54 C58 C57 58.8(9)
C55 C54 C58 Ir3 -56.6(11)
C59 C54 C58 Ir3 124.7(16)
C56 C57 C58 C54 1.2(16)
C62 C57 C58 C54 176.7(14)
Ir3 C57 C58 C54 -61.3(10)
C56 C57 C58 C63 -173.4(13)
C62 C57 C58 C63 2(2)
Ir3 C57 C58 C63 124.1(14)
C56 C57 C58 Ir3 62.5(9)
C62 C57 C58 Ir3 -122.0(15)
N4 C64 C65 C66 -1(3)
C64 C65 C66 C67 7(3)
C65 C66 C67 C68 -9(3)
C66 C67 C68 N4 4(2)
C66 C67 C68 C69 177.7(16)
N4 C68 C69 C74 3(2)
C67 C68 C69 C74 -170.6(16)
N4 C68 C69 C70 177.7(14)
C67 C68 C69 C70 4(2)
C74 C69 C70 C71 -1(2)
C68 C69 C70 C71 -175.3(15)
C69 C70 C71 C72 3(2)
C70 C71 C72 C73 -2(3)
C71 C72 C73 C74 -1(3)
C70 C69 C74 C73 -2(2)
C68 C69 C74 C73 172.8(13)
C70 C69 C74 Ir4 173.4(12)
C68 C69 C74 Ir4 -12.0(17)
C72 C73 C74 C69 3(2)
C72 C73 C74 Ir4 -171.5(13)
C80 C75 C76 C77 -173.6(15)
C79 C75 C76 C77 -3.2(16)
Ir4 C75 C76 C77 61.2(10)
C80 C75 C76 C81 4(2)
C79 C75 C76 C81 174.4(13)
Ir4 C75 C76 C81 -121.2(14)
C80 C75 C76 Ir4 125.3(16)
C79 C75 C76 Ir4 -64.4(9)
C75 C76 C77 C78 -1.4(16)
C81 C76 C77 C78 -178.9(14)
Ir4 C76 C77 C78 55.6(10)
C75 C76 C77 C82 -177.0(15)
C81 C76 C77 C82 5(3)
Ir4 C76 C77 C82 -119.9(16)
C75 C76 C77 Ir4 -57.0(10)
C81 C76 C77 Ir4 125.4(16)
C76 C77 C78 C79 6.0(17)
C82 C77 C78 C79 -178.2(15)
Ir4 C77 C78 C79 64.4(10)
C76 C77 C78 C83 172.8(13)
C82 C77 C78 C83 -11(2)
Ir4 C77 C78 C83 -128.8(14)
C76 C77 C78 Ir4 -58.4(10)
C82 C77 C78 Ir4 117.4(15)
C77 C78 C79 C84 170.0(15)
C83 C78 C79 C84 4(3)
Ir4 C78 C79 C84 -122.5(17)
C77 C78 C79 C75 -7.9(16)
C83 C78 C79 C75 -173.7(13)
Ir4 C78 C79 C75 59.6(9)
C77 C78 C79 Ir4 -67.5(10)
C83 C78 C79 Ir4 126.7(15)
C76 C75 C79 C78 6.7(15)
C80 C75 C79 C78 177.4(14)
Ir4 C75 C79 C78 -60.8(10)
C76 C75 C79 C84 -171.4(14)
C80 C75 C79 C84 -1(2)
Ir4 C75 C79 C84 121.1(14)
C76 C75 C79 Ir4 67.5(10)
C80 C75 C79 Ir4 -121.8(15)
C90 C85 C86 C87 5(2)
B1 C85 C86 C87 176.2(13)
C85 C86 C87 C88 -3(2)
C85 C86 C87 C91 -178.9(15)
C86 C87 C88 C89 2(2)
C91 C87 C88 C89 177.7(16)
C87 C88 C89 C90 -3(2)
C87 C88 C89 C92 -178.9(14)
C86 C85 C90 C89 -7.2(19)
B1 C85 C90 C89 -178.0(12)
C88 C89 C90 C85 7(2)
C92 C89 C90 C85 -177.9(13)
C88 C87 C91 F3 -19(3)
C86 C87 C91 F3 157.0(17)
C88 C87 C91 F2 108.9(19)
C86 C87 C91 F2 -75(2)
C88 C87 C91 F1 -136.4(16)
C86 C87 C91 F1 40(2)
C88 C89 C92 F5 1(2)
C90 C89 C92 F5 -174.6(15)
C88 C89 C92 F6 131.8(17)
C90 C89 C92 F6 -44(2)
C88 C89 C92 F4 -114.0(17)
C90 C89 C92 F4 70.6(19)
C98 C93 C94 C95 -1.5(18)
B1 C93 C94 C95 -175.8(11)
C93 C94 C95 C96 3(2)
C93 C94 C95 C99 179.8(13)
C94 C95 C96 C97 -3(2)
C99 C95 C96 C97 -179.3(14)
C95 C96 C97 C98 1(2)
C95 C96 C97 C100 -174.2(15)
C96 C97 C98 C93 1(2)
C100 C97 C98 C93 175.8(14)
C94 C93 C98 C97 -0.4(18)
B1 C93 C98 C97 173.7(11)
C96 C95 C99 F9 -6(2)
C94 C95 C99 F9 177.7(15)
C96 C95 C99 F8 122.8(15)
C94 C95 C99 F8 -53.8(19)
C96 C95 C99 F7 -120.6(15)
C94 C95 C99 F7 63(2)
C98 C97 C100 F12 -9(3)
C96 C97 C100 F12 166.2(16)
C98 C97 C100 F11 -142.3(16)
C96 C97 C100 F11 33(2)
C98 C97 C100 F10 106.3(15)
C96 C97 C100 F10 -78.3(17)
C106 C101 C102 C103 -1.2(18)
B1 C101 C102 C103 173.9(12)
C101 C102 C103 C104 2(2)
C101 C102 C103 C107 -176.2(15)
C102 C103 C104 C105 -1(2)
C107 C103 C104 C105 177.2(15)
C103 C104 C105 C106 -0.8(18)
C103 C104 C105 C108 -175.6(12)
C102 C101 C106 C105 -1.0(16)
B1 C101 C106 C105 -176.1(10)
C104 C105 C106 C101 2.0(17)
C108 C105 C106 C101 176.8(11)
C102 C103 C107 F13 131(2)
C104 C103 C107 F13 -48(3)
C102 C103 C107 F14B -86(3)
C104 C103 C107 F14B 95(3)
C102 C103 C107 F15 -28(3)
C104 C103 C107 F15 153.6(18)
C102 C103 C107 F13B 145(2)
C104 C103 C107 F13B -34(3)
C102 C103 C107 F15B 48(2)
C104 C103 C107 F15B -130.5(17)
C102 C103 C107 F14 -123.3(15)
C104 C103 C107 F14 58(2)
C104 C105 C108 F17 93.5(15)
C106 C105 C108 F17 -81.3(16)
C104 C105 C108 F18 -145.4(12)
C106 C105 C108 F18 39.8(16)
C104 C105 C108 F16 -27.8(18)
C106 C105 C108 F16 157.4(12)
C114 C109 C110 C111 -1.9(18)
B1 C109 C110 C111 -174.7(12)
C109 C110 C111 C112 3(2)
C109 C110 C111 C115 174.0(13)
C110 C111 C112 C113 -3(2)
C115 C111 C112 C113 -173.8(14)
C111 C112 C113 C114 3(2)
C111 C112 C113 C116 -176.5(13)
C112 C113 C114 C109 -1.3(19)
C116 C113 C114 C109 177.7(11)
C110 C109 C114 C113 1.0(17)
B1 C109 C114 C113 173.8(11)
C112 C111 C115 F20 127.8(17)
C110 C111 C115 F20 -43(2)
C112 C111 C115 F21 0(2)
C110 C111 C115 F21 -171.2(13)
C112 C111 C115 F19 -116.4(16)
C110 C111 C115 F19 72.6(17)
C114 C113 C116 F23 68(2)
C112 C113 C116 F23 -113.4(18)
C114 C113 C116 F24 -55.1(18)
C112 C113 C116 F24 123.9(17)
C114 C113 C116 F22 -172.7(12)
C112 C113 C116 F22 6(2)
C122 C117 C118 C119 1.7(18)
B2 C117 C118 C119 -172.2(12)
C117 C118 C119 C120 -3(2)
C117 C118 C119 C123 -175.2(13)
C118 C119 C120 C121 2(2)
C123 C119 C120 C121 174.6(13)
C119 C120 C121 C122 -1.2(19)
C119 C120 C121 C124 176.9(13)
C120 C121 C122 C117 1(2)
C124 C121 C122 C117 -177.5(13)
C118 C117 C122 C121 -0.9(19)
B2 C117 C122 C121 173.0(12)
C120 C119 C123 F25 -125.1(17)
C118 C119 C123 F25 48(2)
C120 C119 C123 F27 12(2)
C118 C119 C123 F27 -175.1(14)
C120 C119 C123 F26 121.8(14)
C118 C119 C123 F26 -65.3(16)
C122 C121 C124 F30B 3(3)
C120 C121 C124 F30B -175(2)
C122 C121 C124 F28 79.9(18)
C120 C121 C124 F28 -98.2(17)
C122 C121 C124 F29 -162.3(16)
C120 C121 C124 F29 20(2)
C122 C121 C124 F30 -45(2)
C120 C121 C124 F30 136.5(15)
C122 C121 C124 F28B 129(2)
C120 C121 C124 F28B -49(3)
C122 C121 C124 F29B -125.6(19)
C120 C121 C124 F29B 56(2)
C130 C125 C126 C127 3.6(17)
B2 C125 C126 C127 175.0(11)
C125 C126 C127 C128 -2.9(19)
C125 C126 C127 C131 179.7(12)
C126 C127 C128 C129 2.4(18)
C131 C127 C128 C129 180.0(12)
C127 C128 C129 C130 -2.8(18)
C127 C128 C129 C132 176.9(11)
C126 C125 C130 C129 -3.9(16)
B2 C125 C130 C129 -175.3(10)
C128 C129 C130 C125 3.7(18)
C132 C129 C130 C125 -176.0(11)
C126 C127 C131 F32 -160.8(16)
C128 C127 C131 F32 22(2)
C126 C127 C131 F31 -40(2)
C128 C127 C131 F31 142.7(15)
C126 C127 C131 F33 94.3(17)
C128 C127 C131 F33 -83.2(17)
C126 C127 C131 F32B -121(2)
C128 C127 C131 F32B 62(2)
C126 C127 C131 F31B 30(2)
C128 C127 C131 F31B -147.3(18)
C126 C127 C131 F33B 139(2)
C128 C127 C131 F33B -39(2)
C128 C129 C132 F34 -4.6(18)
C130 C129 C132 F34 175.1(11)
C128 C129 C132 F36 -125.8(14)
C130 C129 C132 F36 53.9(17)
C128 C129 C132 F35 116.3(14)
C130 C129 C132 F35 -64.0(16)
C138 C133 C134 C135 0.1(17)
B2 C133 C134 C135 -174.4(11)
C133 C134 C135 C136 -0.2(19)
C133 C134 C135 C139 -179.5(11)
C134 C135 C136 C137 -1.5(19)
C139 C135 C136 C137 177.8(12)
C135 C136 C137 C138 3.4(19)
C135 C136 C137 C140 -177.1(12)
C136 C137 C138 C133 -3.7(19)
C140 C137 C138 C133 176.8(11)
C134 C133 C138 C137 1.8(16)
B2 C133 C138 C137 176.2(11)
C136 C135 C139 F37 -99.7(18)
C134 C135 C139 F37 79.6(19)
C136 C135 C139 F38 139.3(15)
C134 C135 C139 F38 -41.4(18)
C136 C135 C139 F39 22.0(19)
C134 C135 C139 F39 -158.7(13)
C138 C137 C140 F41 -116(2)
C136 C137 C140 F41 64(2)
C138 C137 C140 F40B 89(3)
C136 C137 C140 F40B -91(3)
C138 C137 C140 F42 12(2)
C136 C137 C140 F42 -167.7(15)
C138 C137 C140 F40 130.3(18)
C136 C137 C140 F40 -49(2)
C138 C137 C140 F42B -58(3)
C136 C137 C140 F42B 122(2)
C138 C137 C140 F41B -160(2)
C136 C137 C140 F41B 20(3)
C146 C141 C142 C143 2.4(18)
B2 C141 C142 C143 177.4(12)
C141 C142 C143 C144 -3(2)
C141 C142 C143 C147 177.3(13)
C142 C143 C144 C145 2(2)
C147 C143 C144 C145 -178.6(14)
C143 C144 C145 C146 0(2)
C143 C144 C145 C148 -178.9(14)
C144 C145 C146 C141 -0.2(19)
C148 C145 C146 C141 178.5(12)
C142 C141 C146 C145 -0.9(17)
B2 C141 C146 C145 -176.2(11)
C144 C143 C147 F44 3(2)
C142 C143 C147 F44 -177.2(15)
C144 C143 C147 F45 -124.1(17)
C142 C143 C147 F45 56(2)
C144 C143 C147 F43 124.7(17)
C142 C143 C147 F43 -55(2)
C144 C145 C148 F48B 175(2)
C146 C145 C148 F48B -4(3)
C144 C145 C148 F46 -100.8(19)
C146 C145 C148 F46 80(2)
C144 C145 C148 F47 20(2)
C146 C145 C148 F47 -158.8(15)
C144 C145 C148 F46B -61(3)
C146 C145 C148 F46B 120(2)
C144 C145 C148 F48 139.9(16)
C146 C145 C148 F48 -39(2)
C144 C145 C148 F47B 54(2)
C146 C145 C148 F47B -125(2)
C110 C109 B1 C85 -159.0(12)
C114 C109 B1 C85 28.7(17)
C110 C109 B1 C101 74.2(14)
C114 C109 B1 C101 -98.1(13)
C110 C109 B1 C93 -43.1(16)
C114 C109 B1 C93 144.7(11)
C90 C85 B1 C109 -153.1(12)
C86 C85 B1 C109 36.9(18)
C90 C85 B1 C101 -31.7(17)
C86 C85 B1 C101 158.2(12)
C90 C85 B1 C93 86.9(14)
C86 C85 B1 C93 -83.1(14)
C102 C101 B1 C109 -81.3(13)
C106 C101 B1 C109 93.6(13)
C102 C101 B1 C85 150.8(11)
C106 C101 B1 C85 -34.2(15)
C102 C101 B1 C93 36.2(14)
C106 C101 B1 C93 -148.9(10)
C98 C93 B1 C109 150.2(11)
C94 C93 B1 C109 -35.9(15)
C98 C93 B1 C85 -85.6(13)
C94 C93 B1 C85 88.3(13)
C98 C93 B1 C101 36.4(15)
C94 C93 B1 C101 -149.7(11)
C118 C117 B2 C141 93.2(13)
C122 C117 B2 C141 -80.4(13)
C118 C117 B2 C133 -30.6(16)
C122 C117 B2 C133 155.8(11)
C118 C117 B2 C125 -147.9(11)
C122 C117 B2 C125 38.5(16)
C142 C141 B2 C117 -96.1(12)
C146 C141 B2 C117 78.7(12)
C142 C141 B2 C133 25.5(16)
C146 C141 B2 C133 -159.6(10)
C142 C141 B2 C125 145.2(11)
C146 C141 B2 C125 -39.9(14)
C134 C133 B2 C117 -40.1(15)
C138 C133 B2 C117 145.8(11)
C134 C133 B2 C141 -156.7(10)
C138 C133 B2 C141 29.2(15)
C134 C133 B2 C125 80.4(13)
C138 C133 B2 C125 -93.7(13)
C130 C125 B2 C117 -146.0(11)
C126 C125 B2 C117 43.0(14)
C130 C125 B2 C141 -32.3(14)
C126 C125 B2 C141 156.7(10)
C130 C125 B2 C133 92.9(13)
C126 C125 B2 C133 -78.1(13)
C2 C1 N1 C5 2(2)
C2 C1 N1 Ir1 -175.4(12)
C6 C5 N1 C1 -176.4(13)
C4 C5 N1 C1 -0.9(18)
C6 C5 N1 Ir1 0.9(15)
C4 C5 N1 Ir1 176.4(9)
C23 C22 N2 C26 -5.0(18)
C23 C22 N2 Ir2 -176.6(10)
C25 C26 N2 C22 6.5(17)
C27 C26 N2 C22 -173.0(11)
C25 C26 N2 Ir2 178.8(9)
C27 C26 N2 Ir2 -0.7(13)
C44 C43 N3 C47 -7(2)
C44 C43 N3 Ir3 168.8(12)
C46 C47 N3 C43 2.8(19)
C48 C47 N3 C43 -179.6(12)
C46 C47 N3 Ir3 -173.2(11)
C48 C47 N3 Ir3 4.3(15)
C67 C68 N4 C64 2(2)
C69 C68 N4 C64 -172.0(13)
C67 C68 N4 Ir4 -178.8(12)
C69 C68 N4 Ir4 7.0(17)
C65 C64 N4 C68 -4(3)
C65 C64 N4 Ir4 176.9(14)

loop_
_platon_squeeze_void_nr
_platon_squeeze_void_average_x
_platon_squeeze_void_average_y
_platon_squeeze_void_average_z
_platon_squeeze_void_volume
_platon_squeeze_void_count_electrons
1 0.000 0.500 0.500 138.7 71.5
2 0.000 0.500 0.000 16.1 5.5
3 0.226 0.080 0.530 11.2 1.9
4 0.464 0.191 0.766 103.1 58.9
5 0.536 0.809 0.235 103.0 59.9
6 0.775 0.920 0.470 11.3 4.1
